data_7021744
loop_
_publ_author_name
'Rajakannu, Palanisamy'
'Elumalai, Palani'
'Shankar, Bhaskaran'
'Hussain, Firasat'
'Sathiyendiran, Malaichamy'

_publ_section_title
;
 Rhenium(i) based metallocalix[4]arenes decorated with free functionalized
 benzimidazolyl units.
;
_journal_issue 32
_journal_name_full 'Dalton transactions (Cambridge, England : 2003)'
_journal_page_first 11359
_journal_page_last 11362
_journal_paper_doi 10.1039/c3dt51096d
_journal_volume 42
_journal_year 2013
_chemical_formula_moiety 'C127 H96 N12 O20 Re4 S6'
_chemical_formula_sum 'C127 H96 N12 O20 Re4 S6'
_chemical_formula_weight 3047.32
_space_group_IT_number 14
_symmetry_cell_setting monoclinic
_symmetry_space_group_name_Hall '-P 2ybc'
_symmetry_space_group_name_H-M 'P 1 21/c 1'
_atom_sites_solution_hydrogens geom
_atom_sites_solution_primary direct
_atom_sites_solution_secondary difmap
_audit_creation_method SHELXL-97
_cell_angle_alpha 90.00
_cell_angle_beta 111.660(6)
_cell_angle_gamma 90.00
_cell_formula_units_Z 4
_cell_length_a 28.6866(15)
_cell_length_b 18.3837(9)
_cell_length_c 25.0892(14)
_cell_measurement_reflns_used 6554
_cell_measurement_temperature 293(2)
_cell_measurement_theta_max 28.46
_cell_measurement_theta_min 2.85
_cell_volume 12296.9(12)
_computing_cell_refinement 'CrysAlis PRO (Oxford Diffraction, 2007)'
_computing_data_collection 'CrysAlis PRO (Oxford Diffraction, 2007)'
_computing_data_reduction 'CrysAlis PRO (Oxford Diffraction, 2007)'
_computing_molecular_graphics 'PLATON (Spek, 2009)'
_computing_publication_material 'SHELXL-97 (Sheldrick, 2008)'
_computing_structure_refinement 'SHELXL-97 (Sheldrick, 2008)'
_computing_structure_solution 'SHELXS97 (Sheldrick, 2008)'
_diffrn_ambient_temperature 293(2)
_diffrn_detector_area_resol_mean 15.9853
_diffrn_measured_fraction_theta_full 0.999
_diffrn_measured_fraction_theta_max 0.999
_diffrn_measurement_device_type 'Oxford Diffraction Xcalibur Sapphire3'
_diffrn_measurement_method 'w scan'
_diffrn_radiation_monochromator graphite
_diffrn_radiation_source 'fine-focus sealed tube'
_diffrn_radiation_type MoK\a
_diffrn_radiation_wavelength 0.71073
_diffrn_reflns_av_R_equivalents 0.1379
_diffrn_reflns_av_unetI/netI 0.1040
_diffrn_reflns_limit_h_max 35
_diffrn_reflns_limit_h_min -35
_diffrn_reflns_limit_k_max 22
_diffrn_reflns_limit_k_min -22
_diffrn_reflns_limit_l_max 31
_diffrn_reflns_limit_l_min -31
_diffrn_reflns_number 180182
_diffrn_reflns_theta_full 26.37
_diffrn_reflns_theta_max 26.37
_diffrn_reflns_theta_min 2.85
_exptl_absorpt_coefficient_mu 4.099
_exptl_absorpt_correction_T_max 0.5258
_exptl_absorpt_correction_T_min 0.3631
_exptl_absorpt_correction_type multi-scan
_exptl_absorpt_process_details
;
CrysAlisPro, Agilent Technologies,
Version 1.171.34.49 (release 20-01-2011 CrysAlis171 .NET)
(compiled Jan 20 2011,15:58:25)
Empirical absorption correction using spherical harmonics,
 implemented in SCALE3 ABSPACK scaling algorithm.
;
_exptl_crystal_colour yellow
_exptl_crystal_density_diffrn 1.646
_exptl_crystal_density_method 'not measured'
_exptl_crystal_description needle
_exptl_crystal_F_000 5992
_exptl_crystal_size_max 0.31
_exptl_crystal_size_mid 0.24
_exptl_crystal_size_min 0.18
_platon_squeeze_details
;
The solvent accessible cavity is that of the solvent toluene molecules
(estimated volume 258 \%A^3^) for which no reasonable model could be 
developed. Therefore, the observed structure amplitudes were modified 
by PLATON (Spek, 1990) to eliminate the diffuse electron density in the 
cavity. One of the two solvent molecules appeared in the final difference
Fourier map and has been modeled using SHELXL restrains.  
Two solvent molecules are included in the scheme, formula, 
FW, density, etc., and one solvent molecule is included in the refined 
model.
;
_refine_diff_density_max 2.992
_refine_diff_density_min -1.089
_refine_diff_density_rms 0.182
_refine_ls_extinction_method none
_refine_ls_goodness_of_fit_ref 1.041
_refine_ls_hydrogen_treatment constr
_refine_ls_matrix_type full
_refine_ls_number_parameters 1494
_refine_ls_number_reflns 25113
_refine_ls_number_restraints 12
_refine_ls_restrained_S_all 1.042
_refine_ls_R_factor_all 0.1214
_refine_ls_R_factor_gt 0.0671
_refine_ls_shift/su_max 0.078
_refine_ls_shift/su_mean 0.001
_refine_ls_structure_factor_coef Fsqd
_refine_ls_weighting_details 'calc w=1/[\s^2^(Fo^2^)+(0.0789P)^2^+31.3274P] where P=(Fo^2^+2Fc^2^)/3'
_refine_ls_weighting_scheme calc
_refine_ls_wR_factor_gt 0.1593
_refine_ls_wR_factor_ref 0.1862
_reflns_number_gt 15657
_reflns_number_total 25113
_reflns_threshold_expression >2\s(I)
_cod_data_source_file c3dt51096d.txt
_cod_data_source_block shelxl
_cod_original_cell_volume 12296.9(11)
_cod_original_sg_symbol_H-M P21/c
_cod_database_code 7021744

loop_
_symmetry_equiv_pos_as_xyz
'x, y, z'
'-x, y+1/2, -z+1/2'
'-x, -y, -z'
'x, -y-1/2, z-1/2'

loop_
_atom_site_label
_atom_site_type_symbol
_atom_site_fract_x
_atom_site_fract_y
_atom_site_fract_z
_atom_site_U_iso_or_equiv
_atom_site_adp_type
_atom_site_occupancy
_atom_site_symmetry_multiplicity
_atom_site_calc_flag
_atom_site_refinement_flags
C1 C 0.3300(5) 0.1806(7) 0.2903(5) 0.052(3) Uani 1 1 d .
C2 C 0.3263(4) 0.0456(7) 0.3235(5) 0.047(3) Uani 1 1 d .
C3 C 0.3832(4) 0.1404(6) 0.3935(5) 0.048(3) Uani 1 1 d .
C4 C 0.5905(5) 0.0520(8) 0.0831(5) 0.056(3) Uani 1 1 d .
C5 C 0.6446(5) 0.1469(8) 0.1552(5) 0.061(4) Uani 1 1 d .
C6 C 0.5603(5) 0.1863(8) 0.0759(6) 0.060(4) Uani 1 1 d .
C7 C 0.4128(4) 0.0780(5) 0.2182(4) 0.034(2) Uani 1 1 d .
C8 C 0.4002(4) 0.0385(5) 0.1641(4) 0.031(2) Uani 1 1 d .
C9 C 0.3558(4) -0.0009(6) 0.1429(5) 0.046(3) Uani 1 1 d .
H9 H 0.3348 -0.0026 0.1636 0.055 Uiso 1 1 calc R
C10 C 0.3428(4) -0.0367(6) 0.0924(5) 0.050(3) Uani 1 1 d .
H10 H 0.3123 -0.0609 0.0778 0.060 Uiso 1 1 calc R
C11 C 0.3750(4) -0.0375(7) 0.0622(5) 0.051(3) Uani 1 1 d .
H11 H 0.3669 -0.0644 0.0286 0.061 Uiso 1 1 calc R
C12 C 0.4187(4) 0.0019(7) 0.0826(5) 0.051(3) Uani 1 1 d .
H12 H 0.4399 0.0026 0.0621 0.061 Uiso 1 1 calc R
C13 C 0.4316(4) 0.0408(5) 0.1336(4) 0.034(2) Uani 1 1 d .
C14 C 0.4774(4) 0.0823(6) 0.1540(4) 0.036(2) Uani 1 1 d .
C15 C 0.4902(4) 0.1245(6) 0.2063(4) 0.034(2) Uani 1 1 d .
C16 C 0.5325(4) 0.1692(5) 0.2244(5) 0.036(3) Uani 1 1 d .
C17 C 0.5428(4) 0.2133(6) 0.2759(5) 0.042(3) Uani 1 1 d .
C18 C 0.5860(4) 0.2572(6) 0.2957(5) 0.051(3) Uani 1 1 d .
H18 H 0.6075 0.2585 0.2756 0.062 Uiso 1 1 calc R
C19 C 0.5967(5) 0.2982(7) 0.3449(6) 0.069(4) Uani 1 1 d .
H19 H 0.6238 0.3299 0.3564 0.083 Uiso 1 1 calc R
C20 C 0.5667(6) 0.2918(7) 0.3772(6) 0.068(4) Uani 1 1 d .
H20 H 0.5749 0.3169 0.4117 0.082 Uiso 1 1 calc R
C21 C 0.5251(5) 0.2488(6) 0.3583(6) 0.057(3) Uani 1 1 d .
H21 H 0.5048 0.2460 0.3798 0.068 Uiso 1 1 calc R
C22 C 0.5121(4) 0.2091(6) 0.3079(5) 0.040(3) Uani 1 1 d .
C23 C 0.4676(4) 0.1639(5) 0.2882(5) 0.037(3) Uani 1 1 d .
C24 C 0.4569(4) 0.1216(5) 0.2380(4) 0.032(2) Uani 1 1 d .
C25 C 0.4342(4) -0.0489(6) 0.3412(5) 0.041(3) Uani 1 1 d .
C26 C 0.5092(4) -0.0366(6) 0.4096(5) 0.045(3) Uani 1 1 d .
C27 C 0.5563(4) -0.0464(7) 0.4536(5) 0.057(3) Uani 1 1 d .
H27 H 0.5732 -0.0905 0.4595 0.069 Uiso 1 1 calc R
C28 C 0.5754(5) 0.0121(7) 0.4869(6) 0.067(4) Uani 1 1 d .
H28 H 0.6062 0.0075 0.5169 0.081 Uiso 1 1 calc R
C29 C 0.5509(5) 0.0797(8) 0.4782(6) 0.074(4) Uani 1 1 d .
H29 H 0.5657 0.1187 0.5020 0.089 Uiso 1 1 calc R
C30 C 0.5051(5) 0.0885(6) 0.4347(6) 0.056(3) Uani 1 1 d .
H30 H 0.4890 0.1334 0.4280 0.067 Uiso 1 1 calc R
C31 C 0.3607(5) -0.1479(8) 0.3297(7) 0.092(5) Uani 1 1 d .
H31A H 0.3880 -0.1603 0.3644 0.137 Uiso 1 1 calc R
H31B H 0.3475 -0.1912 0.3080 0.137 Uiso 1 1 calc R
H31C H 0.3348 -0.1245 0.3390 0.137 Uiso 1 1 calc R
C32 C 0.4874(4) -0.1618(6) 0.3642(5) 0.047(3) Uani 1 1 d .
H32A H 0.4612 -0.1793 0.3296 0.056 Uiso 1 1 calc R
H32B H 0.4844 -0.1884 0.3961 0.056 Uiso 1 1 calc R
C33 C 0.5376(4) -0.1811(6) 0.3606(5) 0.038(3) Uani 1 1 d .
C34 C 0.5711(4) -0.2272(5) 0.4018(4) 0.037(3) Uani 1 1 d .
C35 C 0.6148(4) -0.2479(6) 0.3944(4) 0.038(3) Uani 1 1 d .
C36 C 0.6265(4) -0.2221(5) 0.3478(5) 0.040(3) Uani 1 1 d .
C37 C 0.5923(4) -0.1771(5) 0.3070(4) 0.037(3) Uani 1 1 d .
C38 C 0.5484(4) -0.1551(6) 0.3138(5) 0.044(3) Uani 1 1 d .
C39 C 0.5595(4) -0.2561(6) 0.4514(5) 0.049(3) Uani 1 1 d .
H39A H 0.5406 -0.3004 0.4402 0.074 Uiso 1 1 calc R
H39B H 0.5402 -0.2209 0.4626 0.074 Uiso 1 1 calc R
H39C H 0.5902 -0.2656 0.4830 0.074 Uiso 1 1 calc R
C40 C 0.6756(4) -0.2433(8) 0.3439(5) 0.065(4) Uani 1 1 d .
H40A H 0.6828 -0.2117 0.3174 0.097 Uiso 1 1 calc R
H40B H 0.6737 -0.2927 0.3308 0.097 Uiso 1 1 calc R
H40C H 0.7018 -0.2392 0.3811 0.097 Uiso 1 1 calc R
C41 C 0.5098(4) -0.1075(7) 0.2681(5) 0.052(3) Uani 1 1 d .
H41A H 0.5203 -0.0576 0.2737 0.078 Uiso 1 1 calc R
H41B H 0.4777 -0.1122 0.2715 0.078 Uiso 1 1 calc R
H41C H 0.5073 -0.1231 0.2306 0.078 Uiso 1 1 calc R
C42 C 0.6478(4) -0.3056(6) 0.4327(5) 0.051(3) Uani 1 1 d .
H42A H 0.6267 -0.3390 0.4434 0.061 Uiso 1 1 calc R
H42B H 0.6634 -0.3329 0.4105 0.061 Uiso 1 1 calc R
C43 C 0.7177(5) -0.3346(9) 0.5236(5) 0.131(10) Uani 1 1 d D
C44 C 0.7196(5) -0.4047(6) 0.5245(5) 0.044(3) Uiso 1 1 d D
H44 H 0.6966 -0.4259 0.4916 0.052 Uiso 1 1 calc R
C45 C 0.7473(7) -0.4534(9) 0.5623(8) 0.127(8) Uani 1 1 d D
H45 H 0.7440 -0.5037 0.5593 0.153 Uiso 1 1 calc R
C46 C 0.7803(6) -0.4168(8) 0.6048(7) 0.090(6) Uani 1 1 d D
H46 H 0.8034 -0.4445 0.6335 0.108 Uiso 1 1 calc R
C47 C 0.7844(6) -0.3442(9) 0.6115(7) 0.107(6) Uani 1 1 d D
H47 H 0.8088 -0.3236 0.6435 0.129 Uiso 1 1 calc R
C48 C 0.7507(6) -0.3003(9) 0.5686(6) 0.091(5) Uani 1 1 d D
C49 C 0.7066(6) -0.2151(9) 0.5088(6) 0.078(5) Uani 1 1 d .
C50 C 0.7262(8) -0.0771(9) 0.5380(9) 0.133(8) Uani 1 1 d .
H50A H 0.7286 -0.0972 0.5742 0.200 Uiso 1 1 calc R
H50B H 0.7123 -0.0290 0.5341 0.200 Uiso 1 1 calc R
H50C H 0.7590 -0.0748 0.5362 0.200 Uiso 1 1 calc R
C51 C 0.6017(4) -0.1584(6) 0.2527(5) 0.046(3) Uani 1 1 d .
H51A H 0.6319 -0.1829 0.2534 0.055 Uiso 1 1 calc R
H51B H 0.5739 -0.1761 0.2196 0.055 Uiso 1 1 calc R
C52 C 0.5871(4) -0.0397(6) 0.1963(4) 0.041(3) Uani 1 1 d .
C53 C 0.6341(4) -0.0287(6) 0.2882(5) 0.047(3) Uani 1 1 d .
C54 C 0.6622(5) -0.0356(8) 0.3459(5) 0.070(4) Uani 1 1 d .
H54 H 0.6657 -0.0799 0.3649 0.084 Uiso 1 1 calc R
C55 C 0.6843(6) 0.0246(9) 0.3728(6) 0.091(6) Uani 1 1 d .
H55 H 0.7046 0.0214 0.4114 0.110 Uiso 1 1 calc R
C56 C 0.6783(6) 0.0925(8) 0.3461(6) 0.079(5) Uani 1 1 d .
H56 H 0.6943 0.1329 0.3674 0.095 Uiso 1 1 calc R
C57 C 0.6502(5) 0.1006(7) 0.2908(5) 0.060(4) Uani 1 1 d .
H57 H 0.6454 0.1458 0.2730 0.072 Uiso 1 1 calc R
C58 C 0.6282(4) 0.0375(6) 0.2607(4) 0.041(3) Uani 1 1 d .
C59 C 0.5886(6) -0.1444(8) 0.1154(6) 0.087(5) Uani 1 1 d .
H59A H 0.6154 -0.1184 0.1096 0.130 Uiso 1 1 calc R
H59B H 0.5698 -0.1706 0.0811 0.130 Uiso 1 1 calc R
H59C H 0.6023 -0.1780 0.1466 0.130 Uiso 1 1 calc R
C60 C 0.8756(6) 0.0577(7) 0.0239(5) 0.060(4) Uani 1 1 d .
C61 C 0.9599(5) 0.0009(7) 0.0377(5) 0.050(3) Uani 1 1 d .
C62 C 0.9478(5) 0.1399(7) 0.0122(5) 0.056(3) Uani 1 1 d .
C63 C 1.1401(5) 0.0205(7) 0.4660(5) 0.050(3) Uani 1 1 d .
C64 C 1.1399(5) 0.1611(7) 0.4877(5) 0.052(3) Uani 1 1 d .
C65 C 1.0707(5) 0.0756(7) 0.4984(5) 0.052(3) Uani 1 1 d .
C66 C 0.9492(4) -0.0141(5) 0.2355(4) 0.034(2) Uani 1 1 d .
C67 C 0.9069(4) -0.0570(6) 0.2115(5) 0.050(3) Uani 1 1 d .
H67 H 0.8902 -0.0588 0.1719 0.060 Uiso 1 1 calc R
C68 C 0.8896(5) -0.0974(7) 0.2476(6) 0.068(4) Uani 1 1 d .
H68 H 0.8610 -0.1258 0.2314 0.081 Uiso 1 1 calc R
C69 C 0.9134(5) -0.0968(7) 0.3062(6) 0.060(4) Uani 1 1 d .
H69 H 0.9013 -0.1242 0.3295 0.072 Uiso 1 1 calc R
C70 C 0.9563(4) -0.0536(6) 0.3298(5) 0.041(3) Uani 1 1 d .
H70 H 0.9729 -0.0522 0.3694 0.049 Uiso 1 1 calc R
C71 C 0.9743(4) -0.0135(5) 0.2958(4) 0.033(2) Uani 1 1 d .
C72 C 1.0189(4) 0.0312(5) 0.3220(4) 0.030(2) Uani 1 1 d .
C73 C 1.0371(4) 0.0723(5) 0.2862(4) 0.033(2) Uani 1 1 d .
C74 C 1.1042(4) 0.1473(6) 0.2731(5) 0.037(3) Uani 1 1 d .
C75 C 1.1512(4) 0.1835(7) 0.2973(5) 0.053(3) Uani 1 1 d .
H75 H 1.1682 0.1840 0.3368 0.064 Uiso 1 1 calc R
C76 C 1.1715(4) 0.2175(6) 0.2622(6) 0.056(3) Uani 1 1 d .
H76 H 1.2025 0.2405 0.2777 0.067 Uiso 1 1 calc R
C77 C 1.0835(4) 0.1113(5) 0.3111(4) 0.032(2) Uani 1 1 d .
C78 C 1.1453(5) 0.2174(7) 0.2033(6) 0.056(3) Uani 1 1 d .
H78 H 1.1590 0.2413 0.1798 0.067 Uiso 1 1 calc R
C79 C 1.1009(4) 0.1836(6) 0.1792(5) 0.043(3) Uani 1 1 d .
H79 H 1.0844 0.1840 0.1396 0.051 Uiso 1 1 calc R
C80 C 1.0792(4) 0.1476(5) 0.2144(5) 0.035(2) Uani 1 1 d .
C81 C 1.0312(4) 0.1099(5) 0.1865(5) 0.034(2) Uani 1 1 d .
C82 C 1.0119(4) 0.0717(5) 0.2241(4) 0.031(2) Uani 1 1 d .
C83 C 0.9277(4) 0.2456(6) 0.1123(4) 0.033(2) Uani 1 1 d .
C84 C 0.8624(4) 0.2425(7) 0.1384(5) 0.045(3) Uani 1 1 d .
C85 C 0.8214(5) 0.2597(7) 0.1515(6) 0.061(4) Uani 1 1 d .
H85 H 0.8134 0.3071 0.1578 0.074 Uiso 1 1 calc R
C86 C 0.7926(6) 0.1994(9) 0.1544(7) 0.084(5) Uani 1 1 d .
H86 H 0.7634 0.2077 0.1615 0.101 Uiso 1 1 calc R
C87 C 0.8051(5) 0.1277(8) 0.1473(7) 0.076(4) Uani 1 1 d .
H87 H 0.7858 0.0897 0.1525 0.091 Uiso 1 1 calc R
C88 C 0.8459(5) 0.1133(8) 0.1325(6) 0.067(4) Uani 1 1 d .
H88 H 0.8541 0.0660 0.1262 0.081 Uiso 1 1 calc R
C088 C 0.4834(4) 0.0294(6) 0.4013(4) 0.040(3) Uani 1 1 d .
C89 C 0.8744(4) 0.1730(6) 0.1273(5) 0.039(3) Uani 1 1 d .
C90 C 0.9462(5) 0.3353(7) 0.0349(6) 0.072(4) Uani 1 1 d .
H90A H 0.9265 0.3054 0.0033 0.108 Uiso 1 1 calc R
H90B H 0.9706 0.3616 0.0247 0.108 Uiso 1 1 calc R
H90C H 0.9248 0.3690 0.0442 0.108 Uiso 1 1 calc R
C91 C 0.9033(4) 0.3672(5) 0.1427(5) 0.039(3) Uani 1 1 d .
H91A H 0.8763 0.3930 0.1135 0.046 Uiso 1 1 calc R
H91B H 0.9346 0.3835 0.1403 0.046 Uiso 1 1 calc R
C92 C 0.9029(4) 0.3874(5) 0.2009(4) 0.029(2) Uani 1 1 d .
C93 C 0.9432(4) 0.3633(5) 0.2508(5) 0.034(2) Uani 1 1 d .
C94 C 0.9444(4) 0.3853(5) 0.3035(4) 0.031(2) Uani 1 1 d .
C95 C 0.9083(4) 0.4316(5) 0.3100(4) 0.033(2) Uani 1 1 d .
C96 C 0.8688(4) 0.4524(5) 0.2608(5) 0.034(2) Uani 1 1 d .
C97 C 0.8657(4) 0.4326(5) 0.2058(4) 0.031(2) Uani 1 1 d .
C98 C 0.9833(4) 0.3141(6) 0.2455(5) 0.042(3) Uani 1 1 d .
H98A H 1.0140 0.3217 0.2777 0.063 Uiso 1 1 calc R
H98B H 0.9884 0.3250 0.2106 0.063 Uiso 1 1 calc R
H98C H 0.9730 0.2643 0.2449 0.063 Uiso 1 1 calc R
C99 C 0.9116(5) 0.4587(6) 0.3684(5) 0.051(3) Uani 1 1 d .
H99A H 0.8866 0.4954 0.3636 0.077 Uiso 1 1 calc R
H99B H 0.9443 0.4789 0.3884 0.077 Uiso 1 1 calc R
H99C H 0.9061 0.4189 0.3901 0.077 Uiso 1 1 calc R
C100 C 0.8231(5) 0.4581(6) 0.1540(5) 0.055(3) Uani 1 1 d .
H10A H 0.8321 0.5030 0.1407 0.082 Uiso 1 1 calc R
H10B H 0.7941 0.4657 0.1637 0.082 Uiso 1 1 calc R
H10C H 0.8157 0.4221 0.1243 0.082 Uiso 1 1 calc R
C101 C 0.9898(4) 0.3635(5) 0.3570(5) 0.040(3) Uani 1 1 d .
H10D H 1.0200 0.3808 0.3524 0.048 Uiso 1 1 calc R
H10E H 0.9872 0.3880 0.3900 0.048 Uiso 1 1 calc R
C102 C 1.0393(4) 0.2479(6) 0.3881(4) 0.037(3) Uani 1 1 d .
C103 C 0.9591(4) 0.2376(6) 0.3717(5) 0.039(3) Uani 1 1 d .
C104 C 0.9067(4) 0.2447(6) 0.3565(5) 0.045(3) Uani 1 1 d .
H104 H 0.8899 0.2877 0.3414 0.054 Uiso 1 1 calc R
C105 C 0.8820(5) 0.1852(7) 0.3653(6) 0.066(4) Uani 1 1 d .
H105 H 0.8477 0.1884 0.3571 0.079 Uiso 1 1 calc R
C106 C 0.9065(5) 0.1201(6) 0.3859(6) 0.054(3) Uani 1 1 d .
H106 H 0.8882 0.0808 0.3912 0.065 Uiso 1 1 calc R
C107 C 0.9560(4) 0.1125(6) 0.3983(5) 0.048(3) Uani 1 1 d .
H107 H 0.9719 0.0685 0.4119 0.058 Uiso 1 1 calc R
C108 C 0.9827(4) 0.1714(6) 0.3905(4) 0.039(3) Uani 1 1 d .
C109 C 1.1110(5) 0.3494(7) 0.4462(6) 0.082(5) Uani 1 1 d .
H10F H 1.0880 0.3894 0.4339 0.123 Uiso 1 1 calc R
H10G H 1.1447 0.3667 0.4550 0.123 Uiso 1 1 calc R
H10H H 1.1084 0.3275 0.4797 0.123 Uiso 1 1 calc R
C110 C 0.8280(4) 0.5021(6) 0.2678(5) 0.045(3) Uani 1 1 d .
H11A H 0.8439 0.5456 0.2884 0.054 Uiso 1 1 calc R
H11B H 0.8053 0.5170 0.2300 0.054 Uiso 1 1 calc R
C111 C 0.7818(5) 0.5032(6) 0.3358(5) 0.051(3) Uani 1 1 d .
C112 C 0.7540(4) 0.3958(7) 0.3295(6) 0.052(3) Uani 1 1 d .
C113 C 0.7314(5) 0.3316(8) 0.3358(6) 0.070(4) Uani 1 1 d .
H113 H 0.7124 0.3294 0.3589 0.084 Uiso 1 1 calc R
C114 C 0.7377(5) 0.2710(8) 0.3069(6) 0.070(4) Uani 1 1 d .
H114 H 0.7221 0.2279 0.3102 0.085 Uiso 1 1 calc R
C115 C 0.7667(5) 0.2719(7) 0.2729(6) 0.062(4) Uani 1 1 d .
H115 H 0.7713 0.2295 0.2552 0.075 Uiso 1 1 calc R
C116 C 0.7882(5) 0.3356(6) 0.2658(6) 0.058(3) Uani 1 1 d .
H116 H 0.8072 0.3374 0.2428 0.070 Uiso 1 1 calc R
C117 C 0.7814(4) 0.3972(6) 0.2934(5) 0.041(3) Uani 1 1 d .
C118 C 0.7709(7) 0.6016(8) 0.4059(7) 0.092(5) Uani 1 1 d .
H11C H 0.7382 0.5798 0.3940 0.138 Uiso 1 1 calc R
H11D H 0.7687 0.6519 0.4148 0.138 Uiso 1 1 calc R
H11E H 0.7932 0.5768 0.4392 0.138 Uiso 1 1 calc R
C126 C 0.9666(4) 0.0297(5) 0.1991(4) 0.033(2) Uani 1 1 d .
O1 O 0.3005(4) 0.2246(6) 0.2749(5) 0.095(4) Uani 1 1 d .
O2 O 0.2934(3) 0.0117(5) 0.3254(4) 0.075(3) Uani 1 1 d .
O3 O 0.3846(4) 0.1638(6) 0.4367(4) 0.077(3) Uani 1 1 d .
O4 O 0.5995(4) 0.0163(6) 0.0505(4) 0.090(3) Uani 1 1 d .
O5 O 0.6844(3) 0.1683(6) 0.1668(5) 0.094(4) Uani 1 1 d .
O6 O 0.5536(4) 0.2250(6) 0.0389(4) 0.092(4) Uani 1 1 d .
O7 O 0.3808(3) 0.0705(4) 0.2427(3) 0.0435(19) Uani 1 1 d .
O8 O 0.4413(3) 0.1673(4) 0.3199(3) 0.0422(18) Uani 1 1 d .
O9 O 0.5040(3) 0.0792(4) 0.1229(3) 0.0405(18) Uani 1 1 d .
O10 O 0.5637(3) 0.1777(4) 0.1990(3) 0.0464(19) Uani 1 1 d .
O11 O 1.0381(3) 0.0283(4) 0.3761(3) 0.0386(17) Uani 1 1 d .
O12 O 1.1087(3) 0.1183(4) 0.3644(3) 0.0422(18) Uani 1 1 d .
O13 O 0.9406(3) 0.0257(4) 0.1460(3) 0.0418(18) Uani 1 1 d .
O14 O 1.0121(3) 0.1124(4) 0.1331(3) 0.0406(18) Uani 1 1 d .
O15 O 0.8356(4) 0.0423(6) -0.0061(5) 0.104(4) Uani 1 1 d .
O16 O 0.9519(4) 0.1724(5) -0.0248(4) 0.084(3) Uani 1 1 d .
O17 O 0.9658(4) -0.0483(5) 0.0135(4) 0.064(3) Uani 1 1 d .
O18 O 1.1695(4) -0.0227(5) 0.4869(4) 0.086(3) Uani 1 1 d .
O19 O 1.1701(4) 0.1980(5) 0.5190(4) 0.093(4) Uani 1 1 d .
O20 O 1.0582(4) 0.0634(6) 0.5368(4) 0.086(3) Uani 1 1 d .
S1 S 0.38236(11) -0.08764(17) 0.28812(14) 0.0527(8) Uani 1 1 d .
S2 S 0.54816(13) -0.08113(18) 0.13184(13) 0.0560(9) Uani 1 1 d .
S3 S 0.68482(19) -0.1358(2) 0.47864(19) 0.0925(14) Uani 1 1 d .
S4 S 0.97780(11) 0.27866(16) 0.09605(13) 0.0457(7) Uani 1 1 d .
S5 S 1.09639(11) 0.28395(16) 0.39044(14) 0.0517(8) Uani 1 1 d .
S6 S 0.79372(17) 0.59446(19) 0.3507(2) 0.0791(12) Uani 1 1 d .
Re1 Re 0.379552(16) 0.10598(2) 0.321793(19) 0.03725(13) Uani 1 1 d .
Re2 Re 0.577534(17) 0.11424(3) 0.13607(2) 0.04118(13) Uani 1 1 d .
Re3 Re 0.941740(18) 0.08313(2) 0.073033(18) 0.03898(13) Uani 1 1 d .
Re4 Re 1.091705(17) 0.09556(2) 0.437348(19) 0.03940(13) Uani 1 1 d .
N1 N 0.4368(3) 0.0205(5) 0.3568(4) 0.039(2) Uani 1 1 d .
N2 N 0.4775(3) -0.0851(4) 0.3712(4) 0.040(2) Uani 1 1 d .
N3 N 0.5981(3) 0.0299(5) 0.2031(4) 0.039(2) Uani 1 1 d .
N4 N 0.6073(3) -0.0789(5) 0.2467(4) 0.043(2) Uani 1 1 d .
N5 N 0.6878(4) -0.2798(6) 0.4855(4) 0.059(3) Uani 1 1 d D
N6 N 0.7447(5) -0.2253(9) 0.5604(5) 0.097(5) Uani 1 1 d D
N7 N 0.9150(3) 0.1753(4) 0.1103(4) 0.037(2) Uani 1 1 d .
N8 N 0.8976(3) 0.2894(4) 0.1301(3) 0.034(2) Uani 1 1 d .
N9 N 1.0337(3) 0.1799(4) 0.4012(4) 0.035(2) Uani 1 1 d .
N10 N 0.9948(3) 0.2856(4) 0.3686(4) 0.038(2) Uani 1 1 d .
N11 N 0.7990(3) 0.4683(5) 0.2979(4) 0.040(2) Uani 1 1 d .
N12 N 0.7541(4) 0.4616(6) 0.3551(4) 0.055(3) Uani 1 1 d .
C5A C 0.7558(7) 0.8812(10) 0.2740(8) 0.099(5) Uiso 1 1 d D
C6A C 0.7297(9) 0.9042(12) 0.2183(9) 0.135(8) Uiso 1 1 d D
C3A C 0.7752(9) 1.0101(12) 0.3048(10) 0.136(8) Uiso 1 1 d D
C4A C 0.7777(9) 0.9354(12) 0.3157(10) 0.137(8) Uiso 1 1 d D
C1A C 0.7236(9) 0.9812(13) 0.1990(10) 0.145(8) Uiso 1 1 d D
C2A C 0.7496(10) 1.0271(13) 0.2458(11) 0.161(9) Uiso 1 1 d D
C7A C 0.8034(10) 0.9189(14) 0.3744(11) 0.167(10) Uiso 1 1 d D

loop_
_atom_site_aniso_label
_atom_site_aniso_U_11
_atom_site_aniso_U_22
_atom_site_aniso_U_33
_atom_site_aniso_U_23
_atom_site_aniso_U_13
_atom_site_aniso_U_12
C1 0.059(8) 0.068(9) 0.047(8) 0.006(7) 0.039(7) 0.002(7)
C2 0.041(7) 0.058(8) 0.046(7) -0.010(6) 0.020(6) -0.006(6)
C3 0.041(7) 0.050(7) 0.055(8) -0.007(6) 0.020(6) -0.004(6)
C4 0.047(8) 0.083(10) 0.038(7) 0.008(7) 0.017(6) -0.016(7)
C5 0.052(8) 0.087(10) 0.044(8) 0.006(7) 0.018(6) 0.008(8)
C6 0.049(8) 0.091(10) 0.049(8) -0.003(8) 0.028(7) -0.002(7)
C7 0.030(6) 0.036(6) 0.038(6) 0.001(5) 0.015(5) -0.001(5)
C8 0.032(6) 0.036(6) 0.028(6) 0.005(4) 0.014(5) -0.001(5)
C9 0.031(6) 0.071(8) 0.036(6) -0.005(6) 0.014(5) -0.017(6)
C10 0.045(7) 0.066(8) 0.035(7) -0.011(6) 0.011(6) -0.019(6)
C11 0.032(6) 0.084(9) 0.043(7) -0.018(6) 0.020(5) -0.011(6)
C12 0.046(7) 0.075(9) 0.043(7) 0.004(6) 0.030(6) -0.009(6)
C13 0.030(6) 0.039(6) 0.033(6) 0.006(5) 0.013(5) 0.000(5)
C14 0.026(5) 0.045(6) 0.040(6) 0.011(5) 0.018(5) 0.007(5)
C15 0.028(6) 0.043(6) 0.032(6) 0.003(5) 0.011(5) 0.002(5)
C16 0.030(6) 0.032(6) 0.042(7) 0.012(5) 0.010(5) 0.001(5)
C17 0.034(6) 0.045(7) 0.054(7) -0.002(6) 0.025(5) -0.012(5)
C18 0.039(7) 0.060(8) 0.059(8) -0.006(7) 0.023(6) -0.010(6)
C19 0.064(9) 0.067(9) 0.081(11) -0.019(8) 0.032(8) -0.029(7)
C20 0.092(11) 0.057(9) 0.062(9) -0.013(7) 0.036(8) -0.013(8)
C21 0.058(8) 0.041(7) 0.081(10) -0.024(7) 0.036(7) -0.020(6)
C22 0.033(6) 0.038(6) 0.049(7) 0.000(5) 0.016(5) -0.008(5)
C23 0.036(6) 0.028(6) 0.055(7) 0.008(5) 0.026(6) 0.003(5)
C24 0.038(6) 0.030(5) 0.027(5) 0.001(4) 0.010(5) -0.001(5)
C25 0.038(6) 0.033(6) 0.048(7) 0.007(5) 0.010(5) 0.006(5)
C26 0.043(7) 0.040(7) 0.053(8) 0.002(6) 0.018(6) 0.002(5)
C27 0.041(7) 0.067(9) 0.056(8) -0.008(7) 0.008(6) 0.005(6)
C28 0.063(9) 0.062(9) 0.059(9) -0.007(7) 0.003(7) 0.007(7)
C29 0.070(10) 0.077(10) 0.061(9) -0.027(8) 0.008(8) -0.012(8)
C30 0.045(7) 0.045(7) 0.073(9) -0.021(7) 0.016(7) -0.001(6)
C31 0.060(10) 0.077(11) 0.121(14) 0.013(10) 0.013(9) -0.021(8)
C32 0.053(7) 0.038(6) 0.051(7) -0.008(5) 0.021(6) -0.010(5)
C33 0.035(6) 0.039(6) 0.039(6) -0.004(5) 0.010(5) -0.002(5)
C34 0.036(6) 0.032(6) 0.031(6) -0.004(5) -0.002(5) 0.000(5)
C35 0.046(7) 0.037(6) 0.024(6) 0.003(5) 0.005(5) -0.001(5)
C36 0.040(6) 0.028(6) 0.047(7) -0.002(5) 0.008(5) 0.008(5)
C37 0.038(6) 0.036(6) 0.035(6) -0.006(5) 0.011(5) -0.001(5)
C38 0.050(7) 0.030(6) 0.043(7) -0.004(5) 0.007(6) -0.007(5)
C39 0.051(7) 0.056(7) 0.033(6) 0.006(6) 0.008(6) -0.002(6)
C40 0.054(8) 0.088(10) 0.055(8) 0.021(7) 0.024(7) 0.035(7)
C41 0.039(7) 0.063(8) 0.049(8) 0.015(6) 0.010(6) 0.013(6)
C42 0.056(8) 0.046(7) 0.033(6) 0.005(5) -0.004(6) 0.013(6)
C43 0.041(9) 0.32(3) 0.023(8) -0.038(14) -0.001(7) -0.011(14)
C45 0.126(17) 0.091(14) 0.128(18) 0.015(13) 0.004(14) 0.000(13)
C46 0.062(10) 0.070(11) 0.091(13) -0.004(9) -0.027(9) 0.007(8)
C47 0.085(13) 0.129(17) 0.069(12) 0.021(11) -0.018(10) -0.001(12)
C48 0.072(11) 0.120(15) 0.072(12) 0.000(11) 0.018(9) -0.015(11)
C49 0.099(12) 0.090(11) 0.048(9) -0.019(8) 0.028(9) -0.050(10)
C50 0.17(2) 0.091(13) 0.15(2) -0.034(13) 0.082(17) -0.070(14)
C51 0.044(7) 0.051(7) 0.035(7) 0.011(5) 0.008(5) 0.011(6)
C52 0.038(6) 0.058(8) 0.030(6) 0.009(5) 0.017(5) 0.012(6)
C53 0.051(7) 0.052(7) 0.040(7) -0.001(6) 0.019(6) -0.013(6)
C54 0.082(10) 0.073(10) 0.039(8) 0.011(7) 0.003(7) -0.023(8)
C55 0.113(13) 0.098(12) 0.036(8) 0.008(8) -0.004(8) -0.047(11)
C56 0.098(12) 0.063(9) 0.053(9) -0.001(7) 0.001(8) -0.031(8)
C57 0.069(9) 0.061(8) 0.045(8) -0.002(6) 0.017(7) -0.016(7)
C58 0.046(7) 0.055(7) 0.024(6) 0.003(5) 0.017(5) 0.000(6)
C59 0.137(15) 0.078(10) 0.062(10) -0.017(8) 0.056(10) 0.023(10)
C60 0.070(10) 0.067(9) 0.036(7) -0.005(6) 0.010(7) 0.013(8)
C61 0.066(8) 0.052(8) 0.033(7) 0.004(6) 0.020(6) -0.023(7)
C62 0.073(9) 0.044(7) 0.039(7) -0.008(6) 0.006(7) 0.015(7)
C63 0.052(8) 0.059(8) 0.037(7) -0.003(6) 0.012(6) 0.004(6)
C64 0.052(8) 0.056(8) 0.042(7) 0.002(6) 0.012(6) 0.007(6)
C65 0.057(8) 0.059(8) 0.037(7) 0.011(6) 0.013(6) 0.013(6)
C66 0.034(6) 0.033(6) 0.038(6) -0.003(5) 0.017(5) -0.009(5)
C67 0.055(8) 0.056(7) 0.037(7) -0.009(6) 0.015(6) -0.024(6)
C68 0.064(9) 0.075(9) 0.065(9) 0.006(7) 0.025(7) -0.046(7)
C69 0.064(9) 0.069(9) 0.056(9) 0.014(7) 0.032(7) -0.025(7)
C70 0.049(7) 0.039(6) 0.038(6) 0.002(5) 0.019(5) -0.005(5)
C71 0.042(6) 0.021(5) 0.043(6) 0.001(4) 0.025(5) -0.004(4)
C72 0.032(6) 0.030(5) 0.029(6) -0.004(4) 0.011(5) 0.006(4)
C73 0.043(6) 0.025(5) 0.035(6) -0.003(4) 0.019(5) 0.002(5)
C74 0.025(5) 0.039(6) 0.050(7) -0.001(5) 0.017(5) -0.006(5)
C75 0.042(7) 0.061(8) 0.052(8) -0.004(6) 0.012(6) -0.010(6)
C76 0.036(7) 0.056(8) 0.075(10) -0.011(7) 0.021(7) -0.025(6)
C77 0.028(5) 0.031(6) 0.037(6) -0.010(5) 0.012(5) 0.001(4)
C78 0.048(8) 0.057(8) 0.076(10) -0.002(7) 0.039(7) -0.011(6)
C79 0.041(7) 0.039(6) 0.051(7) 0.012(5) 0.022(6) 0.003(5)
C80 0.026(5) 0.039(6) 0.045(7) -0.008(5) 0.017(5) 0.001(5)
C81 0.034(6) 0.030(6) 0.048(7) -0.001(5) 0.026(5) 0.006(5)
C82 0.038(6) 0.022(5) 0.038(6) -0.001(4) 0.020(5) -0.002(4)
C83 0.039(6) 0.041(6) 0.029(6) -0.006(5) 0.022(5) 0.002(5)
C84 0.033(6) 0.070(8) 0.042(7) -0.015(6) 0.028(5) -0.004(6)
C85 0.054(8) 0.062(8) 0.076(10) -0.024(7) 0.033(7) -0.017(7)
C86 0.071(10) 0.097(12) 0.116(13) -0.042(10) 0.073(10) -0.029(9)
C87 0.066(10) 0.084(11) 0.097(12) -0.024(9) 0.052(9) -0.024(8)
C88 0.057(9) 0.078(10) 0.071(10) -0.018(8) 0.028(8) -0.025(7)
C088 0.035(6) 0.045(7) 0.036(6) 0.001(5) 0.010(5) -0.004(5)
C89 0.046(7) 0.035(6) 0.044(7) -0.016(5) 0.025(6) -0.009(5)
C90 0.090(11) 0.077(10) 0.066(10) 0.019(8) 0.049(8) -0.001(8)
C91 0.034(6) 0.040(6) 0.052(7) 0.001(5) 0.028(5) 0.002(5)
C92 0.028(5) 0.029(5) 0.033(6) 0.004(4) 0.014(5) -0.001(4)
C93 0.030(6) 0.028(5) 0.048(7) -0.005(5) 0.020(5) 0.001(4)
C94 0.032(6) 0.025(5) 0.036(6) 0.002(4) 0.014(5) 0.002(4)
C95 0.041(6) 0.025(5) 0.038(6) 0.004(5) 0.018(5) 0.000(5)
C96 0.035(6) 0.027(5) 0.050(7) -0.002(5) 0.029(5) -0.006(5)
C97 0.028(5) 0.026(5) 0.038(6) 0.008(4) 0.012(5) -0.004(4)
C98 0.038(6) 0.042(6) 0.050(7) -0.004(5) 0.019(5) 0.005(5)
C99 0.059(8) 0.053(7) 0.042(7) -0.004(6) 0.019(6) 0.013(6)
C100 0.066(9) 0.051(7) 0.046(7) 0.007(6) 0.020(7) 0.006(6)
C101 0.048(7) 0.030(6) 0.045(7) -0.002(5) 0.021(6) 0.001(5)
C102 0.037(6) 0.031(6) 0.039(6) -0.003(5) 0.011(5) 0.000(5)
C103 0.033(6) 0.043(7) 0.040(7) 0.001(5) 0.014(5) 0.006(5)
C104 0.045(7) 0.040(7) 0.053(8) 0.005(5) 0.023(6) 0.015(6)
C105 0.049(8) 0.069(9) 0.092(11) -0.001(8) 0.040(8) -0.013(7)
C106 0.056(8) 0.036(7) 0.082(10) 0.019(6) 0.038(7) -0.004(6)
C107 0.046(7) 0.048(7) 0.049(7) 0.010(6) 0.016(6) 0.011(6)
C108 0.041(7) 0.045(7) 0.025(6) -0.004(5) 0.007(5) 0.002(5)
C109 0.059(9) 0.067(9) 0.093(12) -0.032(8) -0.004(8) -0.003(8)
C110 0.054(7) 0.040(6) 0.050(7) 0.010(5) 0.029(6) 0.010(6)
C111 0.053(8) 0.048(7) 0.062(8) 0.008(6) 0.033(7) 0.024(6)
C112 0.042(7) 0.058(8) 0.067(9) 0.005(7) 0.033(6) -0.001(6)
C113 0.053(8) 0.089(11) 0.081(11) -0.009(9) 0.040(8) -0.024(8)
C114 0.059(9) 0.067(10) 0.083(11) 0.006(8) 0.022(8) -0.028(7)
C115 0.068(9) 0.051(8) 0.072(10) -0.004(7) 0.029(8) -0.011(7)
C116 0.068(9) 0.047(8) 0.066(9) -0.010(7) 0.032(7) -0.010(7)
C117 0.037(6) 0.049(7) 0.038(6) 0.001(5) 0.016(5) 0.003(5)
C118 0.110(14) 0.092(12) 0.082(12) -0.008(9) 0.045(10) 0.033(10)
C126 0.035(6) 0.035(6) 0.030(6) -0.007(5) 0.013(5) -0.006(5)
O1 0.086(8) 0.087(8) 0.127(10) 0.029(7) 0.057(7) 0.038(7)
O2 0.052(6) 0.091(7) 0.096(8) -0.012(6) 0.043(6) -0.021(5)
O3 0.081(7) 0.103(8) 0.052(6) -0.022(6) 0.030(5) 0.004(6)
O4 0.126(9) 0.107(8) 0.065(7) -0.017(6) 0.066(7) 0.003(7)
O5 0.036(5) 0.146(10) 0.108(9) 0.014(7) 0.035(6) -0.020(6)
O6 0.101(8) 0.118(9) 0.068(7) 0.062(7) 0.045(6) 0.019(7)
O7 0.039(4) 0.057(5) 0.045(5) -0.011(4) 0.028(4) -0.012(4)
O8 0.043(4) 0.043(4) 0.051(5) -0.014(4) 0.029(4) -0.010(4)
O9 0.034(4) 0.058(5) 0.035(4) 0.003(4) 0.019(3) -0.006(4)
O10 0.041(4) 0.057(5) 0.049(5) 0.005(4) 0.026(4) -0.009(4)
O11 0.046(4) 0.037(4) 0.034(4) 0.004(3) 0.016(4) -0.001(3)
O12 0.040(4) 0.045(4) 0.044(5) -0.003(4) 0.018(4) -0.004(3)
O13 0.046(5) 0.046(4) 0.030(4) -0.004(3) 0.009(4) -0.019(4)
O14 0.048(5) 0.044(4) 0.028(4) 0.003(3) 0.013(4) -0.004(4)
O15 0.073(8) 0.121(10) 0.083(8) -0.023(7) -0.011(6) -0.006(7)
O16 0.168(11) 0.055(6) 0.043(6) 0.008(5) 0.055(6) 0.012(6)
O17 0.098(7) 0.046(5) 0.055(6) -0.017(4) 0.036(5) -0.007(5)
O18 0.092(8) 0.068(6) 0.076(7) 0.007(5) 0.007(6) 0.048(6)
O19 0.098(8) 0.083(7) 0.058(6) -0.007(6) -0.020(6) -0.021(6)
O20 0.098(8) 0.114(8) 0.060(7) 0.024(6) 0.047(6) 0.029(7)
S1 0.0418(17) 0.0497(18) 0.060(2) -0.0075(16) 0.0107(15) -0.0029(14)
S2 0.064(2) 0.061(2) 0.0354(17) -0.0026(15) 0.0095(15) -0.0031(17)
S3 0.118(4) 0.072(3) 0.083(3) -0.003(2) 0.032(3) -0.016(3)
S4 0.0499(18) 0.0469(17) 0.0536(19) -0.0029(14) 0.0345(15) -0.0039(14)
S5 0.0389(17) 0.0414(17) 0.070(2) 0.0013(15) 0.0141(15) -0.0023(13)
S6 0.100(3) 0.055(2) 0.112(3) -0.011(2) 0.073(3) 0.004(2)
Re1 0.0329(2) 0.0444(3) 0.0407(3) -0.0011(2) 0.0208(2) 0.0001(2)
Re2 0.0353(3) 0.0551(3) 0.0396(3) 0.0077(2) 0.0214(2) -0.0027(2)
Re3 0.0504(3) 0.0378(3) 0.0298(2) -0.00402(19) 0.0161(2) 0.0004(2)
Re4 0.0431(3) 0.0387(3) 0.0307(2) 0.00165(19) 0.0069(2) 0.0064(2)
N1 0.033(5) 0.040(5) 0.040(5) 0.003(4) 0.007(4) 0.000(4)
N2 0.045(6) 0.033(5) 0.037(5) -0.002(4) 0.008(4) -0.006(4)
N3 0.038(5) 0.048(6) 0.036(5) 0.002(4) 0.019(4) -0.007(4)
N4 0.045(6) 0.044(6) 0.040(6) -0.005(5) 0.014(5) -0.007(4)
N5 0.046(6) 0.076(8) 0.041(6) 0.013(6) -0.002(5) 0.000(6)
N6 0.079(9) 0.143(13) 0.060(9) -0.040(9) 0.016(7) -0.060(10)
N7 0.043(5) 0.036(5) 0.032(5) -0.005(4) 0.016(4) 0.003(4)
N8 0.034(5) 0.042(5) 0.034(5) -0.010(4) 0.021(4) -0.014(4)
N9 0.037(5) 0.027(5) 0.038(5) -0.001(4) 0.011(4) 0.003(4)
N10 0.034(5) 0.036(5) 0.035(5) -0.001(4) 0.005(4) 0.001(4)
N11 0.032(5) 0.041(5) 0.049(6) 0.001(4) 0.016(4) 0.001(4)
N12 0.057(7) 0.062(7) 0.062(7) -0.004(6) 0.039(6) 0.006(6)

loop_
_atom_type_symbol
_atom_type_description
_atom_type_scat_dispersion_real
_atom_type_scat_dispersion_imag
_atom_type_scat_source
C C 0.0033 0.0016 'International Tables Vol C Tables 4.2.6.8 and 6.1.1.4'
H H 0.0000 0.0000 'International Tables Vol C Tables 4.2.6.8 and 6.1.1.4'
O O 0.0106 0.0060 'International Tables Vol C Tables 4.2.6.8 and 6.1.1.4'
S S 0.1246 0.1234 'International Tables Vol C Tables 4.2.6.8 and 6.1.1.4'
Re Re -1.0185 7.2310 'International Tables Vol C Tables 4.2.6.8 and 6.1.1.4'
N N 0.0061 0.0033 'International Tables Vol C Tables 4.2.6.8 and 6.1.1.4'

loop_
_geom_angle_atom_site_label_1
_geom_angle_atom_site_label_2
_geom_angle_atom_site_label_3
_geom_angle
O1 C1 Re1 175.7(11)
O2 C2 Re1 177.0(11)
O3 C3 Re1 177.5(12)
O4 C4 Re2 177.5(12)
O5 C5 Re2 178.2(14)
O6 C6 Re2 173.0(12)
O7 C7 C24 126.2(9)
O7 C7 C8 114.6(9)
C24 C7 C8 119.2(9)
C13 C8 C9 119.7(10)
C13 C8 C7 120.8(9)
C9 C8 C7 119.5(9)
C10 C9 C8 120.7(10)
C10 C9 H9 119.7
C8 C9 H9 119.7
C9 C10 C11 120.4(11)
C9 C10 H10 119.8
C11 C10 H10 119.8
C12 C11 C10 119.2(11)
C12 C11 H11 120.4
C10 C11 H11 120.4
C11 C12 C13 120.7(10)
C11 C12 H12 119.6
C13 C12 H12 119.6
C8 C13 C12 119.2(9)
C8 C13 C14 120.9(9)
C12 C13 C14 119.9(10)
O9 C14 C13 115.5(10)
O9 C14 C15 124.4(9)
C13 C14 C15 120.0(9)
C16 C15 C14 120.8(10)
C16 C15 C24 120.7(9)
C14 C15 C24 118.5(9)
O10 C16 C15 126.2(10)
O10 C16 C17 114.8(9)
C15 C16 C17 119.0(10)
C22 C17 C18 119.3(10)
C22 C17 C16 120.8(9)
C18 C17 C16 119.7(10)
C19 C18 C17 120.2(12)
C19 C18 H18 119.9
C17 C18 H18 119.9
C18 C19 C20 119.8(12)
C18 C19 H19 120.1
C20 C19 H19 120.1
C21 C20 C19 119.8(13)
C21 C20 H20 120.1
C19 C20 H20 120.1
C20 C21 C22 121.9(12)
C20 C21 H21 119.1
C22 C21 H21 119.1
C21 C22 C17 118.8(10)
C21 C22 C23 121.2(10)
C17 C22 C23 119.9(10)
O8 C23 C24 126.5(10)
O8 C23 C22 114.0(10)
C24 C23 C22 119.6(10)
C23 C24 C7 119.7(9)
C23 C24 C15 119.8(9)
C7 C24 C15 120.5(9)
N1 C25 N2 111.5(9)
N1 C25 S1 123.8(8)
N2 C25 S1 124.7(8)
N2 C26 C088 106.4(9)
N2 C26 C27 131.3(11)
C088 C26 C27 122.0(11)
C28 C27 C26 116.0(12)
C28 C27 H27 122.0
C26 C27 H27 122.0
C27 C28 C29 123.0(13)
C27 C28 H28 118.5
C29 C28 H28 118.5
C30 C29 C28 120.3(12)
C30 C29 H29 119.9
C28 C29 H29 119.9
C29 C30 C088 118.5(12)
C29 C30 H30 120.8
C088 C30 H30 120.8
S1 C31 H31A 109.5
S1 C31 H31B 109.5
H31A C31 H31B 109.5
S1 C31 H31C 109.5
H31A C31 H31C 109.5
H31B C31 H31C 109.5
N2 C32 C33 117.5(9)
N2 C32 H32A 107.9
C33 C32 H32A 107.9
N2 C32 H32B 107.9
C33 C32 H32B 107.9
H32A C32 H32B 107.2
C34 C33 C38 121.3(10)
C34 C33 C32 120.2(10)
C38 C33 C32 118.5(10)
C35 C34 C33 118.2(10)
C35 C34 C39 120.2(9)
C33 C34 C39 121.6(10)
C34 C35 C36 121.5(10)
C34 C35 C42 119.6(10)
C36 C35 C42 118.5(10)
C37 C36 C35 119.1(10)
C37 C36 C40 122.0(11)
C35 C36 C40 118.9(10)
C38 C37 C36 120.3(10)
C38 C37 C51 120.8(10)
C36 C37 C51 118.7(10)
C37 C38 C33 119.5(10)
C37 C38 C41 120.6(11)
C33 C38 C41 119.7(11)
C34 C39 H39A 109.5
C34 C39 H39B 109.5
H39A C39 H39B 109.5
C34 C39 H39C 109.5
H39A C39 H39C 109.5
H39B C39 H39C 109.5
C36 C40 H40A 109.5
C36 C40 H40B 109.5
H40A C40 H40B 109.5
C36 C40 H40C 109.5
H40A C40 H40C 109.5
H40B C40 H40C 109.5
C38 C41 H41A 109.5
C38 C41 H41B 109.5
H41A C41 H41B 109.5
C38 C41 H41C 109.5
H41A C41 H41C 109.5
H41B C41 H41C 109.5
N5 C42 C35 116.4(9)
N5 C42 H42A 108.2
C35 C42 H42A 108.2
N5 C42 H42B 108.2
C35 C42 H42B 108.2
H42A C42 H42B 107.3
C44 C43 C48 116.5(14)
C44 C43 N5 136.4(13)
C48 C43 N5 107.1(14)
C43 C44 C45 133.9(14)
C43 C44 H44 113.1
C45 C44 H44 113.1
C46 C45 C44 107.2(15)
C46 C45 H45 126.4
C44 C45 H45 126.4
C45 C46 C47 127.6(15)
C45 C46 H46 116.2
C47 C46 H46 116.2
C46 C47 C48 118.1(15)
C46 C47 H47 121.0
C48 C47 H47 121.0
C43 C48 N6 109.4(13)
C43 C48 C47 116.7(15)
N6 C48 C47 133.8(15)
N5 C49 N6 109.9(14)
N5 C49 S3 123.9(11)
N6 C49 S3 126.2(12)
S3 C50 H50A 109.5
S3 C50 H50B 109.5
H50A C50 H50B 109.5
S3 C50 H50C 109.5
H50A C50 H50C 109.5
H50B C50 H50C 109.5
N4 C51 C37 112.0(9)
N4 C51 H51A 109.2
C37 C51 H51A 109.2
N4 C51 H51B 109.2
C37 C51 H51B 109.2
H51A C51 H51B 107.9
N3 C52 N4 113.0(10)
N3 C52 S2 125.4(8)
N4 C52 S2 121.5(9)
C54 C53 C58 121.5(11)
C54 C53 N4 132.3(11)
C58 C53 N4 106.2(10)
C55 C54 C53 116.2(13)
C55 C54 H54 121.9
C53 C54 H54 121.9
C54 C55 C56 123.3(13)
C54 C55 H55 118.3
C56 C55 H55 118.3
C57 C56 C55 121.3(13)
C57 C56 H56 119.4
C55 C56 H56 119.4
C56 C57 C58 116.6(12)
C56 C57 H57 121.7
C58 C57 H57 121.7
C53 C58 N3 110.2(10)
C53 C58 C57 121.0(10)
N3 C58 C57 128.8(10)
S2 C59 H59A 109.5
S2 C59 H59B 109.5
H59A C59 H59B 109.5
S2 C59 H59C 109.5
H59A C59 H59C 109.5
H59B C59 H59C 109.5
O15 C60 Re3 179.7(15)
O17 C61 Re3 173.3(12)
O16 C62 Re3 178.2(11)
O18 C63 Re4 175.1(11)
O19 C64 Re4 177.2(11)
O20 C65 Re4 179.2(13)
C67 C66 C71 119.3(9)
C67 C66 C126 119.8(10)
C71 C66 C126 120.9(9)
C66 C67 C68 118.9(11)
C66 C67 H67 120.5
C68 C67 H67 120.5
C69 C68 C67 122.4(11)
C69 C68 H68 118.8
C67 C68 H68 118.8
C68 C69 C70 118.0(11)
C68 C69 H69 121.0
C70 C69 H69 121.0
C71 C70 C69 121.2(11)
C71 C70 H70 119.4
C69 C70 H70 119.4
C70 C71 C66 120.2(9)
C70 C71 C72 119.6(10)
C66 C71 C72 120.2(9)
O11 C72 C73 126.0(9)
O11 C72 C71 115.0(9)
C73 C72 C71 119.0(9)
C72 C73 C77 119.5(9)
C72 C73 C82 121.4(9)
C77 C73 C82 118.9(9)
C80 C74 C75 119.5(10)
C80 C74 C77 121.5(9)
C75 C74 C77 119.0(10)
C76 C75 C74 120.0(11)
C76 C75 H75 120.0
C74 C75 H75 120.0
C75 C76 C78 119.3(11)
C75 C76 H76 120.3
C78 C76 H76 120.3
O12 C77 C73 125.8(10)
O12 C77 C74 115.5(9)
C73 C77 C74 118.7(9)
C79 C78 C76 122.1(11)
C79 C78 H78 119.0
C76 C78 H78 119.0
C78 C79 C80 119.8(11)
C78 C79 H79 120.1
C80 C79 H79 120.1
C74 C80 C79 119.4(9)
C74 C80 C81 122.3(10)
C79 C80 C81 118.3(10)
O14 C81 C82 126.8(10)
O14 C81 C80 117.2(9)
C82 C81 C80 116.0(10)
C81 C82 C126 118.7(9)
C81 C82 C73 122.6(9)
C126 C82 C73 118.7(9)
N7 C83 N8 112.6(9)
N7 C83 S4 124.5(8)
N8 C83 S4 122.9(8)
C85 C84 C89 124.3(11)
C85 C84 N8 128.6(11)
C89 C84 N8 107.0(9)
C84 C85 C86 113.9(12)
C84 C85 H85 123.0
C86 C85 H85 123.0
C87 C86 C85 123.8(13)
C87 C86 H86 118.1
C85 C86 H86 118.1
C88 C87 C86 120.1(14)
C88 C87 H87 120.0
C86 C87 H87 120.0
C87 C88 C89 117.2(13)
C87 C88 H88 121.4
C89 C88 H88 121.4
C30 C088 C26 120.1(10)
C30 C088 N1 131.5(10)
C26 C088 N1 108.4(9)
C84 C89 N7 109.6(9)
C84 C89 C88 120.5(11)
N7 C89 C88 129.9(11)
S4 C90 H90A 109.5
S4 C90 H90B 109.5
H90A C90 H90B 109.5
S4 C90 H90C 109.5
H90A C90 H90C 109.5
H90B C90 H90C 109.5
N8 C91 C92 114.2(8)
N8 C91 H91A 108.7
C92 C91 H91A 108.7
N8 C91 H91B 108.7
C92 C91 H91B 108.7
H91A C91 H91B 107.6
C97 C92 C93 120.5(9)
C97 C92 C91 120.7(9)
C93 C92 C91 118.7(9)
C94 C93 C92 118.7(9)
C94 C93 C98 120.8(9)
C92 C93 C98 120.5(9)
C93 C94 C95 122.4(9)
C93 C94 C101 118.5(9)
C95 C94 C101 118.9(9)
C96 C95 C94 117.7(9)
C96 C95 C99 120.5(9)
C94 C95 C99 121.8(9)
C95 C96 C97 122.6(9)
C95 C96 C110 117.9(9)
C97 C96 C110 119.5(9)
C92 C97 C96 118.1(9)
C92 C97 C100 121.3(10)
C96 C97 C100 120.6(10)
C93 C98 H98A 109.5
C93 C98 H98B 109.5
H98A C98 H98B 109.5
C93 C98 H98C 109.5
H98A C98 H98C 109.5
H98B C98 H98C 109.5
C95 C99 H99A 109.5
C95 C99 H99B 109.5
H99A C99 H99B 109.5
C95 C99 H99C 109.5
H99A C99 H99C 109.5
H99B C99 H99C 109.5
C97 C100 H10A 109.5
C97 C100 H10B 109.5
H10A C100 H10B 109.5
C97 C100 H10C 109.5
H10A C100 H10C 109.5
H10B C100 H10C 109.5
N10 C101 C94 114.8(8)
N10 C101 H10D 108.6
C94 C101 H10D 108.6
N10 C101 H10E 108.6
C94 C101 H10E 108.6
H10D C101 H10E 107.5
N9 C102 N10 112.7(9)
N9 C102 S5 123.3(8)
N10 C102 S5 123.9(8)
N10 C103 C108 107.6(9)
N10 C103 C104 131.7(10)
C108 C103 C104 120.6(10)
C105 C104 C103 116.5(11)
C105 C104 H104 121.8
C103 C104 H104 121.8
C104 C105 C106 122.1(12)
C104 C105 H105 118.9
C106 C105 H105 118.9
C107 C106 C105 121.4(11)
C107 C106 H106 119.3
C105 C106 H106 119.3
C106 C107 C108 118.6(11)
C106 C107 H107 120.7
C108 C107 H107 120.7
C107 C108 C103 120.6(10)
C107 C108 N9 131.0(10)
C103 C108 N9 108.2(9)
S5 C109 H10F 109.5
S5 C109 H10G 109.5
H10F C109 H10G 109.5
S5 C109 H10H 109.5
H10F C109 H10H 109.5
H10G C109 H10H 109.5
N11 C110 C96 114.1(8)
N11 C110 H11A 108.7
C96 C110 H11A 108.7
N11 C110 H11B 108.7
C96 C110 H11B 108.7
H11A C110 H11B 107.6
N12 C111 N11 113.7(10)
N12 C111 S6 125.7(9)
N11 C111 S6 120.5(9)
N12 C112 C113 128.3(12)
N12 C112 C117 112.5(11)
C113 C112 C117 119.2(12)
C114 C113 C112 118.0(13)
C114 C113 H113 121.0
C112 C113 H113 121.0
C113 C114 C115 122.6(13)
C113 C114 H114 118.7
C115 C114 H114 118.7
C116 C115 C114 119.2(13)
C116 C115 H115 120.4
C114 C115 H115 120.4
C115 C116 C117 119.1(13)
C115 C116 H116 120.5
C117 C116 H116 120.5
C116 C117 N11 134.3(11)
C116 C117 C112 121.8(11)
N11 C117 C112 103.8(10)
S6 C118 H11C 109.5
S6 C118 H11D 109.5
H11C C118 H11D 109.5
S6 C118 H11E 109.5
H11C C118 H11E 109.5
H11D C118 H11E 109.5
O13 C126 C66 115.3(9)
O13 C126 C82 125.1(9)
C66 C126 C82 119.6(9)
C7 O7 Re1 133.0(7)
C23 O8 Re1 132.5(7)
C14 O9 Re2 132.7(7)
C16 O10 Re2 131.2(7)
C72 O11 Re4 131.7(6)
C77 O12 Re4 132.1(7)
C126 O13 Re3 133.4(6)
C81 O14 Re3 133.5(7)
C25 S1 C31 101.0(6)
C52 S2 C59 104.2(6)
C49 S3 C50 97.1(8)
C83 S4 C90 101.7(6)
C102 S5 C109 103.3(6)
C111 S6 C118 98.2(7)
C3 Re1 C2 86.4(5)
C3 Re1 C1 85.7(5)
C2 Re1 C1 87.1(5)
C3 Re1 O7 175.7(4)
C2 Re1 O7 97.7(4)
C1 Re1 O7 95.8(4)
C3 Re1 O8 95.2(4)
C2 Re1 O8 176.5(4)
C1 Re1 O8 96.2(4)
O7 Re1 O8 80.7(3)
C3 Re1 N1 95.1(4)
C2 Re1 N1 93.5(4)
C1 Re1 N1 179.1(4)
O7 Re1 N1 83.4(3)
O8 Re1 N1 83.3(3)
C4 Re2 C5 85.7(5)
C4 Re2 C6 85.7(5)
C5 Re2 C6 85.6(5)
C4 Re2 O9 98.7(4)
C5 Re2 O9 174.7(4)
C6 Re2 O9 97.7(4)
C4 Re2 O10 176.2(4)
C5 Re2 O10 95.1(4)
C6 Re2 O10 98.1(4)
O9 Re2 O10 80.4(3)
C4 Re2 N3 92.5(4)
C5 Re2 N3 93.9(4)
C6 Re2 N3 178.2(5)
O9 Re2 N3 82.9(3)
O10 Re2 N3 83.7(3)
C60 Re3 C62 88.8(6)
C60 Re3 C61 83.2(5)
C62 Re3 C61 86.6(5)
C60 Re3 O14 174.8(4)
C62 Re3 O14 95.0(4)
C61 Re3 O14 100.5(4)
C60 Re3 O13 96.2(4)
C62 Re3 O13 174.7(4)
C61 Re3 O13 95.7(4)
O14 Re3 O13 79.9(3)
C60 Re3 N7 92.5(4)
C62 Re3 N7 93.9(4)
C61 Re3 N7 175.7(4)
O14 Re3 N7 83.7(3)
O13 Re3 N7 84.2(3)
C65 Re4 C63 87.7(5)
C65 Re4 C64 87.4(5)
C63 Re4 C64 87.6(5)
C65 Re4 O12 175.1(4)
C63 Re4 O12 95.8(4)
C64 Re4 O12 96.1(4)
C65 Re4 O11 96.5(4)
C63 Re4 O11 94.8(4)
C64 Re4 O11 175.5(4)
O12 Re4 O11 79.9(3)
C65 Re4 N9 93.0(4)
C63 Re4 N9 177.7(4)
C64 Re4 N9 94.6(4)
O12 Re4 N9 83.4(3)
O11 Re4 N9 83.0(3)
C25 N1 C088 106.2(9)
C25 N1 Re1 127.9(7)
C088 N1 Re1 125.9(7)
C25 N2 C26 107.5(9)
C25 N2 C32 125.6(9)
C26 N2 C32 126.9(9)
C52 N3 C58 105.1(9)
C52 N3 Re2 127.1(7)
C58 N3 Re2 127.7(7)
C52 N4 C53 105.5(9)
C52 N4 C51 125.6(9)
C53 N4 C51 128.9(9)
C49 N5 C43 106.7(11)
C49 N5 C42 136.6(11)
C43 N5 C42 116.7(10)
C49 N6 C48 106.7(12)
C83 N7 C89 105.6(8)
C83 N7 Re3 128.6(7)
C89 N7 Re3 124.9(7)
C83 N8 C84 105.1(8)
C83 N8 C91 127.8(8)
C84 N8 C91 126.9(8)
C102 N9 C108 105.8(8)
C102 N9 Re4 128.8(7)
C108 N9 Re4 125.3(7)
C102 N10 C103 105.7(8)
C102 N10 C101 125.2(9)
C103 N10 C101 128.3(9)
C111 N11 C117 106.3(9)
C111 N11 C110 125.4(10)
C117 N11 C110 128.3(9)
C111 N12 C112 103.7(10)
C6A C5A C4A 117.3(19)
C5A C6A C1A 125(2)
C4A C3A C2A 113(2)
C3A C4A C5A 125(2)
C3A C4A C7A 113(2)
C5A C4A C7A 122(2)
C2A C1A C6A 110(2)
C1A C2A C3A 130(2)

loop_
_geom_bond_atom_site_label_1
_geom_bond_atom_site_label_2
_geom_bond_distance
C1 O1 1.131(14)
C1 Re1 1.923(14)
C2 O2 1.146(13)
C2 Re1 1.901(12)
C3 O3 1.153(13)
C3 Re1 1.873(13)
C4 O4 1.149(15)
C4 Re2 1.892(15)
C5 O5 1.140(14)
C5 Re2 1.900(14)
C6 O6 1.128(14)
C6 Re2 1.932(15)
C7 O7 1.287(11)
C7 C24 1.424(14)
C7 C8 1.462(14)
C8 C13 1.380(13)
C8 C9 1.388(13)
C9 C10 1.351(15)
C9 H9 0.9300
C10 C11 1.393(15)
C10 H10 0.9300
C11 C12 1.372(15)
C11 H11 0.9300
C12 C13 1.390(15)
C12 H12 0.9300
C13 C14 1.441(14)
C14 O9 1.278(11)
C14 C15 1.448(14)
C15 C16 1.393(14)
C15 C24 1.455(14)
C16 O10 1.285(12)
C16 C17 1.462(15)
C17 C22 1.395(14)
C17 C18 1.406(14)
C18 C19 1.381(17)
C18 H18 0.9300
C19 C20 1.388(18)
C19 H19 0.9300
C20 C21 1.363(17)
C20 H20 0.9300
C21 C22 1.385(15)
C21 H21 0.9300
C22 C23 1.450(14)
C23 O8 1.284(12)
C23 C24 1.413(14)
C25 N1 1.329(13)
C25 N2 1.365(13)
C25 S1 1.741(11)
C26 N2 1.379(13)
C26 C088 1.395(14)
C26 C27 1.406(15)
C27 C28 1.346(17)
C27 H27 0.9300
C28 C29 1.405(18)
C28 H28 0.9300
C29 C30 1.372(17)
C29 H29 0.9300
C30 C088 1.373(14)
C30 H30 0.9300
C31 S1 1.783(15)
C31 H31A 0.9600
C31 H31B 0.9600
C31 H31C 0.9600
C32 N2 1.462(13)
C32 C33 1.517(15)
C32 H32A 0.9700
C32 H32B 0.9700
C33 C34 1.406(14)
C33 C38 1.404(15)
C34 C35 1.388(15)
C34 C39 1.498(15)
C35 C36 1.413(15)
C35 C42 1.508(14)
C36 C37 1.398(14)
C36 C40 1.499(15)
C37 C38 1.393(15)
C37 C51 1.522(15)
C38 C41 1.538(14)
C39 H39A 0.9600
C39 H39B 0.9600
C39 H39C 0.9600
C40 H40A 0.9600
C40 H40B 0.9600
C40 H40C 0.9600
C41 H41A 0.9600
C41 H41B 0.9600
C41 H41C 0.9600
C42 N5 1.475(14)
C42 H42A 0.9700
C42 H42B 0.9700
C43 C44 1.289(15)
C43 C48 1.333(14)
C43 N5 1.434(14)
C44 C45 1.332(14)
C44 H44 0.9300
C45 C46 1.318(15)
C45 H45 0.9300
C46 C47 1.346(15)
C46 H46 0.9300
C47 C48 1.405(15)
C47 H47 0.9300
C48 N6 1.395(14)
C49 N5 1.347(16)
C49 N6 1.365(18)
C49 S3 1.654(17)
C50 S3 1.868(18)
C50 H50A 0.9600
C50 H50B 0.9600
C50 H50C 0.9600
C51 N4 1.484(13)
C51 H51A 0.9700
C51 H51B 0.9700
C52 N3 1.315(13)
C52 N4 1.382(13)
C52 S2 1.763(11)
C53 C54 1.378(16)
C53 C58 1.379(15)
C53 N4 1.393(13)
C54 C55 1.330(18)
C54 H54 0.9300
C55 C56 1.397(18)
C55 H55 0.9300
C56 C57 1.331(17)
C56 H56 0.9300
C57 C58 1.399(15)
C57 H57 0.9300
C58 N3 1.391(13)
C59 S2 1.796(14)
C59 H59A 0.9600
C59 H59B 0.9600
C59 H59C 0.9600
C60 O15 1.151(15)
C60 Re3 1.899(14)
C61 O17 1.137(13)
C61 Re3 1.918(14)
C62 O16 1.146(15)
C62 Re3 1.908(15)
C63 O18 1.137(13)
C63 Re4 1.901(13)
C64 O19 1.149(13)
C64 Re4 1.917(13)
C65 O20 1.166(14)
C65 Re4 1.878(13)
C66 C67 1.384(14)
C66 C71 1.415(14)
C66 C126 1.439(14)
C67 C68 1.395(16)
C67 H67 0.9300
C68 C69 1.375(17)
C68 H68 0.9300
C69 C70 1.399(15)
C69 H69 0.9300
C70 C71 1.365(14)
C70 H70 0.9300
C71 C72 1.457(13)
C72 O11 1.263(11)
C72 C73 1.413(14)
C73 C77 1.435(14)
C73 C82 1.457(14)
C74 C80 1.380(14)
C74 C75 1.421(14)
C74 C77 1.456(14)
C75 C76 1.373(16)
C75 H75 0.9300
C76 C78 1.388(17)
C76 H76 0.9300
C77 O12 1.270(12)
C78 C79 1.345(15)
C78 H78 0.9300
C79 C80 1.419(14)
C79 H79 0.9300
C80 C81 1.468(14)
C81 O14 1.247(12)
C81 C82 1.438(14)
C82 C126 1.441(13)
C83 N7 1.338(12)
C83 N8 1.371(12)
C83 S4 1.742(10)
C84 C85 1.368(15)
C84 C89 1.379(15)
C84 N8 1.402(13)
C85 C86 1.400(17)
C85 H85 0.9300
C86 C87 1.394(19)
C86 H86 0.9300
C87 C88 1.377(18)
C87 H87 0.9300
C88 C89 1.403(16)
C88 H88 0.9300
C088 N1 1.401(12)
C89 N7 1.379(13)
C90 S4 1.797(13)
C90 H90A 0.9600
C90 H90B 0.9600
C90 H90C 0.9600
C91 N8 1.460(12)
C91 C92 1.511(14)
C91 H91A 0.9700
C91 H91B 0.9700
C92 C97 1.392(13)
C92 C93 1.424(13)
C93 C94 1.372(14)
C93 C98 1.507(13)
C94 C95 1.395(13)
C94 C101 1.537(14)
C95 C96 1.386(14)
C95 C99 1.517(14)
C96 C97 1.400(14)
C96 C110 1.544(14)
C97 C100 1.494(14)
C98 H98A 0.9600
C98 H98B 0.9600
C98 H98C 0.9600
C99 H99A 0.9600
C99 H99B 0.9600
C99 H99C 0.9600
C100 H10A 0.9600
C100 H10B 0.9600
C100 H10C 0.9600
C101 N10 1.458(12)
C101 H10D 0.9700
C101 H10E 0.9700
C102 N9 1.318(12)
C102 N10 1.373(12)
C102 S5 1.748(11)
C103 N10 1.375(13)
C103 C108 1.388(14)
C103 C104 1.413(14)
C104 C105 1.365(16)
C104 H104 0.9300
C105 C106 1.387(16)
C105 H105 0.9300
C106 C107 1.344(16)
C106 H106 0.9300
C107 C108 1.382(15)
C107 H107 0.9300
C108 N9 1.397(13)
C109 S5 1.773(13)
C109 H10F 0.9600
C109 H10G 0.9600
C109 H10H 0.9600
C110 N11 1.455(13)
C110 H11A 0.9700
C110 H11B 0.9700
C111 N12 1.318(15)
C111 N11 1.380(14)
C111 S6 1.726(12)
C112 N12 1.370(15)
C112 C113 1.383(17)
C112 C117 1.402(15)
C113 C114 1.378(19)
C113 H113 0.9300
C114 C115 1.393(19)
C114 H114 0.9300
C115 C116 1.366(16)
C115 H115 0.9300
C116 C117 1.378(15)
C116 H116 0.9300
C117 N11 1.391(13)
C118 S6 1.741(15)
C118 H11C 0.9600
C118 H11D 0.9600
C118 H11E 0.9600
C126 O13 1.267(11)
O7 Re1 2.102(7)
O8 Re1 2.115(7)
O9 Re2 2.112(7)
O10 Re2 2.116(8)
O11 Re4 2.123(7)
O12 Re4 2.104(7)
O13 Re3 2.123(7)
O14 Re3 2.094(7)
Re1 N1 2.207(8)
Re2 N3 2.201(9)
Re3 N7 2.207(8)
Re4 N9 2.208(8)
C5A C6A 1.386(16)
C5A C4A 1.41(3)
C6A C1A 1.49(3)
C3A C4A 1.396(16)
C3A C2A 1.42(3)
C4A C7A 1.416(17)
C1A C2A 1.412(17)

loop_
_geom_torsion_atom_site_label_1
_geom_torsion_atom_site_label_2
_geom_torsion_atom_site_label_3
_geom_torsion_atom_site_label_4
_geom_torsion
O7 C7 C8 C13 -179.0(9)
C24 C7 C8 C13 2.8(14)
O7 C7 C8 C9 1.8(14)
C24 C7 C8 C9 -176.4(10)
C13 C8 C9 C10 -0.4(17)
C7 C8 C9 C10 178.8(11)
C8 C9 C10 C11 3.1(18)
C9 C10 C11 C12 -3.6(19)
C10 C11 C12 C13 1.6(19)
C9 C8 C13 C12 -1.6(15)
C7 C8 C13 C12 179.2(10)
C9 C8 C13 C14 178.9(10)
C7 C8 C13 C14 -0.3(15)
C11 C12 C13 C8 1.0(17)
C11 C12 C13 C14 -179.5(11)
C8 C13 C14 O9 178.7(9)
C12 C13 C14 O9 -0.9(15)
C8 C13 C14 C15 -2.2(15)
C12 C13 C14 C15 178.3(10)
O9 C14 C15 C16 3.9(16)
C13 C14 C15 C16 -175.1(9)
O9 C14 C15 C24 -178.8(9)
C13 C14 C15 C24 2.1(14)
C14 C15 C16 O10 -0.6(16)
C24 C15 C16 O10 -177.8(9)
C14 C15 C16 C17 177.2(9)
C24 C15 C16 C17 0.0(14)
O10 C16 C17 C22 -179.5(10)
C15 C16 C17 C22 2.4(15)
O10 C16 C17 C18 -3.7(15)
C15 C16 C17 C18 178.2(10)
C22 C17 C18 C19 -3.0(18)
C16 C17 C18 C19 -178.9(12)
C17 C18 C19 C20 5(2)
C18 C19 C20 C21 -4(2)
C19 C20 C21 C22 2(2)
C20 C21 C22 C17 0.2(18)
C20 C21 C22 C23 -179.6(11)
C18 C17 C22 C21 0.5(17)
C16 C17 C22 C21 176.3(11)
C18 C17 C22 C23 -179.7(10)
C16 C17 C22 C23 -3.9(16)
C21 C22 C23 O8 3.0(15)
C17 C22 C23 O8 -176.8(10)
C21 C22 C23 C24 -177.2(10)
C17 C22 C23 C24 3.0(15)
O8 C23 C24 C7 0.6(16)
C22 C23 C24 C7 -179.2(9)
O8 C23 C24 C15 179.1(10)
C22 C23 C24 C15 -0.7(14)
O7 C7 C24 C23 -2.3(16)
C8 C7 C24 C23 175.7(9)
O7 C7 C24 C15 179.2(10)
C8 C7 C24 C15 -2.8(14)
C16 C15 C24 C23 -0.8(14)
C14 C15 C24 C23 -178.1(9)
C16 C15 C24 C7 177.6(9)
C14 C15 C24 C7 0.4(14)
N2 C26 C27 C28 -174.4(13)
C088 C26 C27 C28 -1.0(19)
C26 C27 C28 C29 -1(2)
C27 C28 C29 C30 1(2)
C28 C29 C30 C088 2(2)
N2 C32 C33 C34 118.9(11)
N2 C32 C33 C38 -64.4(13)
C38 C33 C34 C35 -1.5(15)
C32 C33 C34 C35 175.0(9)
C38 C33 C34 C39 -179.0(10)
C32 C33 C34 C39 -2.5(15)
C33 C34 C35 C36 1.9(15)
C39 C34 C35 C36 179.4(10)
C33 C34 C35 C42 -171.2(9)
C39 C34 C35 C42 6.3(15)
C34 C35 C36 C37 -2.8(16)
C42 C35 C36 C37 170.4(9)
C34 C35 C36 C40 176.7(10)
C42 C35 C36 C40 -10.1(15)
C35 C36 C37 C38 3.2(15)
C40 C36 C37 C38 -176.2(10)
C35 C36 C37 C51 -171.4(9)
C40 C36 C37 C51 9.2(16)
C36 C37 C38 C33 -2.9(15)
C51 C37 C38 C33 171.6(9)
C36 C37 C38 C41 -178.1(10)
C51 C37 C38 C41 -3.6(15)
C34 C33 C38 C37 2.0(16)
C32 C33 C38 C37 -174.6(9)
C34 C33 C38 C41 177.3(10)
C32 C33 C38 C41 0.7(15)
C34 C35 C42 N5 -90.9(13)
C36 C35 C42 N5 95.8(13)
C48 C43 C44 C45 2(3)
N5 C43 C44 C45 -177.1(19)
C43 C44 C45 C46 -4(3)
C44 C45 C46 C47 3(3)
C45 C46 C47 C48 -1(4)
C44 C43 C48 N6 178.4(15)
N5 C43 C48 N6 -2.2(19)
C44 C43 C48 C47 1(3)
N5 C43 C48 C47 -179.5(15)
C46 C47 C48 C43 -2(3)
C46 C47 C48 N6 -178(2)
C38 C37 C51 N4 65.7(13)
C36 C37 C51 N4 -119.8(10)
C58 C53 C54 C55 -2(2)
N4 C53 C54 C55 178.2(14)
C53 C54 C55 C56 3(3)
C54 C55 C56 C57 -1(3)
C55 C56 C57 C58 -2(2)
C54 C53 C58 N3 -179.8(11)
N4 C53 C58 N3 0.4(13)
C54 C53 C58 C57 -0.9(19)
N4 C53 C58 C57 179.2(11)
C56 C57 C58 C53 3(2)
C56 C57 C58 N3 -178.9(13)
C71 C66 C67 C68 1.2(17)
C126 C66 C67 C68 -178.1(11)
C66 C67 C68 C69 -1(2)
C67 C68 C69 C70 0(2)
C68 C69 C70 C71 -0.3(19)
C69 C70 C71 C66 0.9(16)
C69 C70 C71 C72 179.6(10)
C67 C66 C71 C70 -1.3(16)
C126 C66 C71 C70 177.9(10)
C67 C66 C71 C72 179.9(10)
C126 C66 C71 C72 -0.8(15)
C70 C71 C72 O11 0.7(14)
C66 C71 C72 O11 179.4(9)
C70 C71 C72 C73 179.9(9)
C66 C71 C72 C73 -1.4(14)
O11 C72 C73 C77 4.7(15)
C71 C72 C73 C77 -174.4(9)
O11 C72 C73 C82 180.0(9)
C71 C72 C73 C82 0.9(14)
C80 C74 C75 C76 -0.7(17)
C77 C74 C75 C76 179.8(11)
C74 C75 C76 C78 1.1(19)
C72 C73 C77 O12 -6.8(15)
C82 C73 C77 O12 177.8(9)
C72 C73 C77 C74 173.9(9)
C82 C73 C77 C74 -1.5(13)
C80 C74 C77 O12 -176.2(9)
C75 C74 C77 O12 3.2(14)
C80 C74 C77 C73 3.2(15)
C75 C74 C77 C73 -177.4(10)
C75 C76 C78 C79 -1(2)
C76 C78 C79 C80 0.8(18)
C75 C74 C80 C79 0.3(15)
C77 C74 C80 C79 179.8(9)
C75 C74 C80 C81 178.5(10)
C77 C74 C80 C81 -2.0(15)
C78 C79 C80 C74 -0.3(16)
C78 C79 C80 C81 -178.6(10)
C74 C80 C81 O14 -178.7(9)
C79 C80 C81 O14 -0.5(14)
C74 C80 C81 C82 -0.7(14)
C79 C80 C81 C82 177.5(9)
O14 C81 C82 C126 1.8(15)
C80 C81 C82 C126 -175.9(9)
O14 C81 C82 C73 -179.9(9)
C80 C81 C82 C73 2.4(13)
C72 C73 C82 C81 -176.6(9)
C77 C73 C82 C81 -1.2(14)
C72 C73 C82 C126 1.7(14)
C77 C73 C82 C126 177.1(9)
C89 C84 C85 C86 1.7(19)
N8 C84 C85 C86 177.4(12)
C84 C85 C86 C87 3(2)
C85 C86 C87 C88 -5(3)
C86 C87 C88 C89 2(2)
C29 C30 C088 C26 -3.9(19)
C29 C30 C088 N1 176.1(13)
N2 C26 C088 C30 178.4(11)
C27 C26 C088 C30 3.6(19)
N2 C26 C088 N1 -1.6(13)
C27 C26 C088 N1 -176.4(11)
C85 C84 C89 N7 174.2(11)
N8 C84 C89 N7 -2.2(13)
C85 C84 C89 C88 -4.1(19)
N8 C84 C89 C88 179.5(10)
C87 C88 C89 C84 1.9(19)
C87 C88 C89 N7 -176.0(13)
N8 C91 C92 C97 -117.8(10)
N8 C91 C92 C93 66.3(12)
C97 C92 C93 C94 0.2(14)
C91 C92 C93 C94 176.2(9)
C97 C92 C93 C98 179.7(9)
C91 C92 C93 C98 -4.4(14)
C92 C93 C94 C95 -1.5(15)
C98 C93 C94 C95 179.1(9)
C92 C93 C94 C101 -175.9(9)
C98 C93 C94 C101 4.7(14)
C93 C94 C95 C96 3.4(15)
C101 C94 C95 C96 177.8(9)
C93 C94 C95 C99 -176.7(10)
C101 C94 C95 C99 -2.3(14)
C94 C95 C96 C97 -4.2(14)
C99 C95 C96 C97 175.8(9)
C94 C95 C96 C110 178.5(9)
C99 C95 C96 C110 -1.5(14)
C93 C92 C97 C96 -1.0(14)
C91 C92 C97 C96 -176.8(9)
C93 C92 C97 C100 -179.7(9)
C91 C92 C97 C100 4.5(14)
C95 C96 C97 C92 3.0(14)
C110 C96 C97 C92 -179.7(9)
C95 C96 C97 C100 -178.3(9)
C110 C96 C97 C100 -1.0(14)
C93 C94 C101 N10 -65.5(13)
C95 C94 C101 N10 119.9(10)
N10 C103 C104 C105 180.0(12)
C108 C103 C104 C105 4.4(17)
C103 C104 C105 C106 -2.4(19)
C104 C105 C106 C107 0(2)
C105 C106 C107 C108 0(2)
C106 C107 C108 C103 1.8(17)
C106 C107 C108 N9 177.8(11)
N10 C103 C108 C107 179.2(10)
C104 C103 C108 C107 -4.2(16)
N10 C103 C108 N9 2.4(12)
C104 C103 C108 N9 178.9(9)
C95 C96 C110 N11 -65.5(13)
C97 C96 C110 N11 117.1(10)
N12 C112 C113 C114 -178.0(13)
C117 C112 C113 C114 1(2)
C112 C113 C114 C115 1(2)
C113 C114 C115 C116 -3(2)
C114 C115 C116 C117 1(2)
C115 C116 C117 N11 176.7(12)
C115 C116 C117 C112 1.6(19)
N12 C112 C117 C116 176.5(11)
C113 C112 C117 C116 -2.9(19)
N12 C112 C117 N11 0.2(13)
C113 C112 C117 N11 -179.2(11)
C67 C66 C126 O13 0.5(15)
C71 C66 C126 O13 -178.7(9)
C67 C66 C126 C82 -177.3(10)
C71 C66 C126 C82 3.4(15)
C81 C82 C126 O13 -3.1(15)
C73 C82 C126 O13 178.5(9)
C81 C82 C126 C66 174.5(9)
C73 C82 C126 C66 -3.9(14)
C24 C7 O7 Re1 -6.8(16)
C8 C7 O7 Re1 175.2(6)
C24 C23 O8 Re1 10.1(16)
C22 C23 O8 Re1 -170.2(7)
C13 C14 O9 Re2 -169.6(6)
C15 C14 O9 Re2 11.2(15)
C15 C16 O10 Re2 -17.6(15)
C17 C16 O10 Re2 164.4(7)
C73 C72 O11 Re4 15.9(15)
C71 C72 O11 Re4 -165.0(6)
C73 C77 O12 Re4 -11.9(15)
C74 C77 O12 Re4 167.5(7)
C66 C126 O13 Re3 172.5(7)
C82 C126 O13 Re3 -9.8(16)
C82 C81 O14 Re3 12.7(15)
C80 C81 O14 Re3 -169.6(6)
N1 C25 S1 C31 -112.4(11)
N2 C25 S1 C31 68.9(12)
N3 C52 S2 C59 118.2(11)
N4 C52 S2 C59 -65.4(11)
N5 C49 S3 C50 176.2(14)
N6 C49 S3 C50 -2.3(16)
N7 C83 S4 C90 117.1(10)
N8 C83 S4 C90 -64.6(10)
N9 C102 S5 C109 -114.4(10)
N10 C102 S5 C109 70.4(10)
N12 C111 S6 C118 11.9(13)
N11 C111 S6 C118 -172.6(10)
O3 C3 Re1 C2 -102(27)
O3 C3 Re1 C1 -14(27)
O3 C3 Re1 O7 97(27)
O3 C3 Re1 O8 81(27)
O3 C3 Re1 N1 165(27)
O2 C2 Re1 C3 44(23)
O2 C2 Re1 C1 -42(23)
O2 C2 Re1 O7 -137(23)
O2 C2 Re1 O8 161(18)
O2 C2 Re1 N1 139(23)
O1 C1 Re1 C3 -21(17)
O1 C1 Re1 C2 65(17)
O1 C1 Re1 O7 163(17)
O1 C1 Re1 O8 -116(17)
O1 C1 Re1 N1 -169(31)
C7 O7 Re1 C3 -4(6)
C7 O7 Re1 C2 -165.7(10)
C7 O7 Re1 C1 106.5(10)
C7 O7 Re1 O8 11.2(9)
C7 O7 Re1 N1 -73.1(9)
C23 O8 Re1 C3 166.1(10)
C23 O8 Re1 C2 49(7)
C23 O8 Re1 C1 -107.7(10)
C23 O8 Re1 O7 -12.8(9)
C23 O8 Re1 N1 71.6(9)
O4 C4 Re2 C5 -37(31)
O4 C4 Re2 C6 49(31)
O4 C4 Re2 O9 146(31)
O4 C4 Re2 O10 -139(27)
O4 C4 Re2 N3 -131(31)
O5 C5 Re2 C4 141(38)
O5 C5 Re2 C6 55(38)
O5 C5 Re2 O9 -74(40)
O5 C5 Re2 O10 -43(38)
O5 C5 Re2 N3 -127(38)
O6 C6 Re2 C4 -30(11)
O6 C6 Re2 C5 56(11)
O6 C6 Re2 O9 -128(11)
O6 C6 Re2 O10 151(11)
O6 C6 Re2 N3 -20(23)
C14 O9 Re2 C4 157.3(10)
C14 O9 Re2 C5 13(5)
C14 O9 Re2 C6 -115.9(10)
C14 O9 Re2 O10 -19.0(9)
C14 O9 Re2 N3 65.8(9)
C16 O10 Re2 C4 -54(6)
C16 O10 Re2 C5 -155.3(9)
C16 O10 Re2 C6 118.4(9)
C16 O10 Re2 O9 21.9(9)
C16 O10 Re2 N3 -61.9(9)
O15 C60 Re3 C62 34(100)
O15 C60 Re3 C61 -53(100)
O15 C60 Re3 O14 171(100)
O15 C60 Re3 O13 -148(100)
O15 C60 Re3 N7 128(100)
O16 C62 Re3 C60 -92(45)
O16 C62 Re3 C61 -9(45)
O16 C62 Re3 O14 91(45)
O16 C62 Re3 O13 107(43)
O16 C62 Re3 N7 175(100)
O17 C61 Re3 C60 4(9)
O17 C61 Re3 C62 -85(9)
O17 C61 Re3 O14 -180(100)
O17 C61 Re3 O13 99(9)
O17 C61 Re3 N7 12(13)
C81 O14 Re3 C60 24(5)
C81 O14 Re3 C62 161.5(9)
C81 O14 Re3 C61 -111.0(9)
C81 O14 Re3 O13 -17.0(9)
C81 O14 Re3 N7 68.2(9)
C126 O13 Re3 C60 -160.9(10)
C126 O13 Re3 C62 -1(5)
C126 O13 Re3 C61 115.3(10)
C126 O13 Re3 O14 15.7(9)
C126 O13 Re3 N7 -69.0(10)
O20 C65 Re4 C63 59(86)
O20 C65 Re4 C64 -28(86)
O20 C65 Re4 O12 -165(100)
O20 C65 Re4 O11 154(86)
O20 C65 Re4 N9 -123(86)
O18 C63 Re4 C65 -39(14)
O18 C63 Re4 C64 49(14)
O18 C63 Re4 O12 145(14)
O18 C63 Re4 O11 -135(14)
O18 C63 Re4 N9 -146(11)
O19 C64 Re4 C65 79(26)
O19 C64 Re4 C63 -9(26)
O19 C64 Re4 O12 -105(26)
O19 C64 Re4 O11 -131(23)
O19 C64 Re4 N9 172(100)
C77 O12 Re4 C65 -21(5)
C77 O12 Re4 C63 114.8(9)
C77 O12 Re4 C64 -157.0(9)
C77 O12 Re4 O11 20.9(8)
C77 O12 Re4 N9 -63.1(9)
C72 O11 Re4 C65 153.7(9)
C72 O11 Re4 C63 -118.1(9)
C72 O11 Re4 C64 4(6)
C72 O11 Re4 O12 -23.0(8)
C72 O11 Re4 N9 61.5(9)
N2 C25 N1 C088 -2.9(13)
S1 C25 N1 C088 178.3(8)
N2 C25 N1 Re1 178.0(7)
S1 C25 N1 Re1 -0.9(15)
C30 C088 N1 C25 -177.3(13)
C26 C088 N1 C25 2.7(12)
C30 C088 N1 Re1 1.9(18)
C26 C088 N1 Re1 -178.1(7)
C3 Re1 N1 C25 132.5(10)
C2 Re1 N1 C25 45.8(10)
C1 Re1 N1 C25 -80(30)
O7 Re1 N1 C25 -51.5(9)
O8 Re1 N1 C25 -132.9(10)
C3 Re1 N1 C088 -46.5(9)
C2 Re1 N1 C088 -133.2(9)
C1 Re1 N1 C088 101(30)
O7 Re1 N1 C088 129.5(9)
O8 Re1 N1 C088 48.2(8)
N1 C25 N2 C26 2.0(13)
S1 C25 N2 C26 -179.2(9)
N1 C25 N2 C32 -179.4(10)
S1 C25 N2 C32 -0.6(16)
C088 C26 N2 C25 -0.2(13)
C27 C26 N2 C25 174.0(13)
C088 C26 N2 C32 -178.8(10)
C27 C26 N2 C32 -5(2)
C33 C32 N2 C25 134.2(11)
C33 C32 N2 C26 -47.4(16)
N4 C52 N3 C58 1.4(12)
S2 C52 N3 C58 178.1(8)
N4 C52 N3 Re2 177.5(7)
S2 C52 N3 Re2 -5.7(14)
C53 C58 N3 C52 -1.1(12)
C57 C58 N3 C52 -179.8(12)
C53 C58 N3 Re2 -177.2(7)
C57 C58 N3 Re2 4.1(17)
C4 Re2 N3 C52 -40.5(9)
C5 Re2 N3 C52 -126.3(9)
C6 Re2 N3 C52 -50(15)
O9 Re2 N3 C52 57.9(9)
O10 Re2 N3 C52 138.9(9)
C4 Re2 N3 C58 134.8(9)
C5 Re2 N3 C58 48.9(10)
C6 Re2 N3 C58 125(15)
O9 Re2 N3 C58 -126.8(9)
O10 Re2 N3 C58 -45.8(9)
N3 C52 N4 C53 -1.2(12)
S2 C52 N4 C53 -178.0(8)
N3 C52 N4 C51 -179.7(10)
S2 C52 N4 C51 3.5(15)
C54 C53 N4 C52 -179.4(14)
C58 C53 N4 C52 0.4(12)
C54 C53 N4 C51 -1(2)
C58 C53 N4 C51 178.8(10)
C37 C51 N4 C52 -138.5(10)
C37 C51 N4 C53 43.4(15)
N6 C49 N5 C43 -3.1(17)
S3 C49 N5 C43 178.2(12)
N6 C49 N5 C42 179.8(14)
S3 C49 N5 C42 1(2)
C44 C43 N5 C49 -177.6(19)
C48 C43 N5 C49 3.3(17)
C44 C43 N5 C42 0(3)
C48 C43 N5 C42 -179.0(13)
C35 C42 N5 C49 -6(2)
C35 C42 N5 C43 176.9(12)
N5 C49 N6 C48 1.8(18)
S3 C49 N6 C48 -179.6(13)
C43 C48 N6 C49 0(2)
C47 C48 N6 C49 177(2)
N8 C83 N7 C89 0.3(12)
S4 C83 N7 C89 178.8(8)
N8 C83 N7 Re3 169.8(6)
S4 C83 N7 Re3 -11.7(13)
C84 C89 N7 C83 1.2(12)
C88 C89 N7 C83 179.3(12)
C84 C89 N7 Re3 -168.8(7)
C88 C89 N7 Re3 9.3(17)
C60 Re3 N7 C83 -123.3(9)
C62 Re3 N7 C83 -34.3(9)
C61 Re3 N7 C83 -131(5)
O14 Re3 N7 C83 60.3(9)
O13 Re3 N7 C83 140.7(9)
C60 Re3 N7 C89 44.4(9)
C62 Re3 N7 C89 133.3(9)
C61 Re3 N7 C89 37(5)
O14 Re3 N7 C89 -132.0(8)
O13 Re3 N7 C89 -51.6(8)
N7 C83 N8 C84 -1.6(11)
S4 C83 N8 C84 179.9(8)
N7 C83 N8 C91 173.5(9)
S4 C83 N8 C91 -5.0(15)
C85 C84 N8 C83 -174.0(12)
C89 C84 N8 C83 2.2(12)
C85 C84 N8 C91 10.9(18)
C89 C84 N8 C91 -172.9(10)
C92 C91 N8 C83 -127.4(10)
C92 C91 N8 C84 46.7(14)
N10 C102 N9 C108 -0.5(12)
S5 C102 N9 C108 -176.2(8)
N10 C102 N9 Re4 -177.5(6)
S5 C102 N9 Re4 6.9(14)
C107 C108 N9 C102 -177.6(12)
C103 C108 N9 C102 -1.1(11)
C107 C108 N9 Re4 -0.5(16)
C103 C108 N9 Re4 175.9(7)
C65 Re4 N9 C102 126.4(10)
C63 Re4 N9 C102 -127(11)
C64 Re4 N9 C102 38.7(10)
O12 Re4 N9 C102 -56.9(9)
O11 Re4 N9 C102 -137.5(9)
C65 Re4 N9 C108 -50.0(9)
C63 Re4 N9 C108 57(12)
C64 Re4 N9 C108 -137.7(8)
O12 Re4 N9 C108 126.7(8)
O11 Re4 N9 C108 46.1(8)
N9 C102 N10 C103 2.0(12)
S5 C102 N10 C103 177.6(8)
N9 C102 N10 C101 172.8(9)
S5 C102 N10 C101 -11.6(15)
C108 C103 N10 C102 -2.6(11)
C104 C103 N10 C102 -178.6(12)
C108 C103 N10 C101 -173.0(9)
C104 C103 N10 C101 11.0(19)
C94 C101 N10 C102 140.9(10)
C94 C101 N10 C103 -50.4(14)
N12 C111 N11 C117 -1.3(13)
S6 C111 N11 C117 -177.3(8)
N12 C111 N11 C110 176.6(10)
S6 C111 N11 C110 0.5(15)
C116 C117 N11 C111 -175.1(13)
C112 C117 N11 C111 0.6(12)
C116 C117 N11 C110 7(2)
C112 C117 N11 C110 -177.1(10)
C96 C110 N11 C111 143.0(10)
C96 C110 N11 C117 -39.7(15)
N11 C111 N12 C112 1.3(14)
S6 C111 N12 C112 177.1(10)
C113 C112 N12 C111 178.4(14)
C117 C112 N12 C111 -0.9(14)
C4A C5A C6A C1A 1(4)
C2A C3A C4A C5A -2(4)
C2A C3A C4A C7A 180(2)
C6A C5A C4A C3A 0(4)
C6A C5A C4A C7A 177(2)
C5A C6A C1A C2A 2(4)
C6A C1A C2A C3A -5(4)
C4A C3A C2A C1A 6(4)

loop_
_platon_squeeze_void_nr
_platon_squeeze_void_average_x
_platon_squeeze_void_average_y
_platon_squeeze_void_average_z
_platon_squeeze_void_volume
_platon_squeeze_void_count_electrons
_platon_squeeze_void_content
1 0.720 0.210 0.486 265 87 ' '
2 0.893 0.113 0.261 27 7 ' '
3 0.481 0.080 0.001 11 2 ' '
4 0.720 0.290 -0.014 264 88 ' '
5 0.072 0.261 0.048 32 9 ' '
6 0.072 0.239 0.548 32 9 ' '
7 0.893 0.387 0.761 27 8 ' '
8 0.481 0.420 0.501 11 4 ' '
9 0.280 0.710 0.014 265 87 ' '
10 0.107 0.613 0.239 27 7 ' '
11 0.519 0.580 0.499 11 3 ' '
12 0.279 0.790 0.514 264 89 ' '
13 0.928 0.739 0.952 32 10 ' '
14 0.928 0.761 0.452 32 10 ' '
15 0.107 0.887 0.739 27 7 ' '
16 0.519 0.920 -0.001 11 4 ' '
